data_4107909
loop_
_publ_author_name
'Christophe Tenailleau'
'Mathieu Allix'
'John B. Claridge'
'Maryvonne Hervieu'
'Michael F. Thomas'
'James P. Hirst'
'Matthew J. Rosseinsky'

_publ_section_title
;
 Modular Construction of Oxide Structures-Compositional Control of
 Transition Metal Coordination Environments
;
_journal_name_full 'Journal of the American Chemical Society'
_journal_page_first 7570
_journal_page_last 7583
_journal_paper_doi 10.1021/ja077762f
_journal_volume 130
_journal_year 2008
_chemical_formula_sum 'Ba1.62 Ca1.56 Fe5 Nd1.82 O13'
_chemical_formula_weight 1034.86
_space_group_IT_number 46
_symmetry_cell_setting orthorhombic
_symmetry_space_group_name_Hall 'I -2b 2'
_symmetry_space_group_name_H-M 'I 2 m b'
_audit_author_name me
_audit_creation_date 2006-11-16T12:21
_audit_creation_method 'from EXP file using GSAS2CIF'
_audit_update_record ' 2006-11-16T12:21  Initial CIF as created by GSAS2CIF'
_cell_angle_alpha 90.0
_cell_angle_beta 90.0
_cell_angle_gamma 90.0
_cell_formula_units_Z 4
_cell_length_a 5.56049(5)
_cell_length_b 38.71093(31)
_cell_length_c 5.58134(5)
_cell_volume 1201.393(18)
_computing_structure_refinement GSAS
_diffrn_radiation_polarisn_ratio 1.0
_diffrn_radiation_probe x-ray
_diffrn_radiation_wavelength 0.6
_exptl_absorpt_correction_T_max 0.99885
_exptl_absorpt_correction_T_min 0.99885
_exptl_absorpt_process_details
;   GSAS Absorption/surface roughness correction: function number 0
 Debye-Scherrer absorption correction
Term (= MU.r/wave) =     0.11311E-02
Correction is refined.
;
_pd_block_id 2006-11-16T12:21|I2MB_T_phase1|me||
_pd_calc_method 'Rietveld Refinement'
_pd_meas_2theta_range_inc 0.005
_pd_meas_2theta_range_max 59.995
_pd_meas_2theta_range_min 1.0
_pd_phase_name 'Imma : rt2a x 10a x rt2abig and Pmma : rt2a*3a*rt2abig'
_pd_proc_2theta_range_inc 0.005
_pd_proc_2theta_range_max 59.98239
_pd_proc_2theta_range_min 0.98739
_pd_proc_info_datetime 2006-11-16T12:21:38
_pd_proc_ls_background_function
;   GSAS Background function number 1 with 16 terms.
 Shifted Chebyshev function of 1st kind
      1:    808.719     2:   -362.496     3:    10.1479     4:    14.4202    
      5:    61.5282     6:   -108.076     7:    122.658     8:   -158.913    
      9:    138.883    10:   -58.3279    11:   -12.8697    12:    22.4105    
     13:    9.99910    14:   -44.5196    15:    36.7589    16:   -14.8082    
;
_pd_proc_ls_prof_R_factor 0.0681
_pd_proc_ls_prof_wR_expected 0.0484
_pd_proc_ls_prof_wR_factor 0.0808
_refine_ls_goodness_of_fit_all 2.56
_refine_ls_matrix_type full
_refine_ls_number_parameters 116
_refine_ls_number_restraints 6
_refine_ls_R_Fsqd_factor 0.05176
_refine_ls_shift/su_max 0.04
_refine_ls_shift/su_mean 0.00
_reflns_d_resolution_high 0.551
_reflns_d_resolution_low 19.355
_reflns_limit_h_max 10
_reflns_limit_h_min 0
_reflns_limit_k_max 63
_reflns_limit_k_min -64
_reflns_limit_l_max 10
_reflns_limit_l_min 0
_reflns_number_total 5673
_cod_data_source_file ja077762f-file005.cif
_cod_data_source_block I2MB_T_publ
_cod_original_cell_volume 1201.393(17)
_cod_database_code 4107909
_cod_database_fobs_code 4107909
_gsas_exptl_extinct_corr_t_min 1.00000
_gsas_exptl_extinct_corr_t_max 1.00000

loop_
_symmetry_equiv_pos_site_id
_symmetry_equiv_pos_as_xyz
1 +x,+y,+z
2 +x,-y,-z
3 +x,-y+1/2,+z
4 +x,+y+1/2,-z
101 +x+1/2,+y+1/2,+z+1/2
102 +x+1/2,-y+1/2,-z+1/2
103 +x+1/2,-y,+z+1/2
104 +x+1/2,+y,-z+1/2

loop_
_atom_site_type_symbol
_atom_site_label
_atom_site_fract_x
_atom_site_fract_y
_atom_site_fract_z
_atom_site_occupancy
_atom_site_thermal_displace_type
_atom_site_U_iso_or_equiv
_atom_site_symmetry_multiplicity
Fe Fe1 0.0215(8) 0.04973(4) 0.51179(34) 1.0 Uiso 0.00339(13) 8
O O1 0.2756(14) 0.04332(7) 0.2542(24) 1.0 Uiso 0.0144(5) 8
O O3 0.2685(13) 0.96280(7) 0.2425(17) 1.0 Uiso 0.0061(4) 8
Ba Ba2 0.0265(9) 0.59900(5) -0.0081(6) 0.4063 Uiso 0.01436(22) 8
Ba Ba3 0.0346(8) 0.693611(33) -0.0167(4) 0.4053 Uiso 0.00523(21) 8
Fe Fe2 0.0164(5) 0.15182(4) 0.4999(4) 1.0 Uiso 0.00219(12) 8
Fe Fe3 0.0691(8) 0.25 0.5713(6) 1.0 Uiso 0.0203(6) 4
O O4 0.2835(9) 0.15247(7) 0.2584(13) 1.0 Uiso 0.00130(27) 8
O O5 0.2655(9) 0.65783(7) 0.2417(15) 1.0 Uiso 0.00522(35) 8
O O7 0.1201(14) 0.25 0.9228(13) 1.0 Uiso 0.0141(11) 4
O O8 0.0483(6) 0.10002(7) 0.5197(6) 1.0 Uiso 0.00255(30) 8
O O9 0.0627(17) 0.20605(12) 0.4358(11) 1.0 Uiso 0.0390(13) 8
Nd Nd1 0.0272(11) 0.0 0.0 0.7435 Uiso 0.00335(24) 4
Ca Ca1 0.0272(11) 0.0 0.0 0.2565 Uiso 0.00335(24) 4
Nd Nd2 0.0265(9) 0.59900(5) -0.0081(6) 0.37 Uiso 0.01436(22) 8
Ca Ca2 0.0265(9) 0.59900(5) -0.0081(6) 0.2236 Uiso 0.01436(22) 8
Nd Nd3 0.0346(8) 0.693611(33) -0.0167(4) 0.1674 Uiso 0.00523(21) 8
Ca Ca3 0.0346(8) 0.693611(33) -0.0167(4) 0.4272 Uiso 0.00523(21) 8

loop_
_atom_type_symbol
_atom_type_scat_dispersion_real
_atom_type_scat_dispersion_imag
_atom_type_scat_Cromer_Mann_a1
_atom_type_scat_Cromer_Mann_a2
_atom_type_scat_Cromer_Mann_a3
_atom_type_scat_Cromer_Mann_a4
_atom_type_scat_Cromer_Mann_b1
_atom_type_scat_Cromer_Mann_b2
_atom_type_scat_Cromer_Mann_b3
_atom_type_scat_Cromer_Mann_b4
_atom_type_scat_Cromer_Mann_c
_atom_type_scat_source
_atom_type_number_in_cell
Ba -1.330 8.460 20.3361 3.21600 19.2970 0.27560 10.8880 20.2073 2.69590 167.202 2.77310 International_Tables_Vol_C 6.493
Fe -1.179 3.204 11.7695 4.76110 7.35730 0.30720 3.52220 15.3535 2.30450 76.8805 1.03690 International_Tables_Vol_C 20.0
O 0.047 0.032 3.04850 13.2771 2.28680 5.70110 1.54630 0.32390 0.86700 32.9089 0.25080 International_Tables_Vol_C 52.0
Nd -3.430 10.930 22.6845 2.66248 19.6847 0.21063 12.7740 15.8850 2.85137 137.903 1.98486 International_Tables_Vol_C 7.273
Ca 0.000 0.000 8.62660 10.4421 7.38730 0.65990 1.58990 85.7484 1.02110 178.437 1.37510 International_Tables_Vol_C 6.232

loop_
_geom_angle_atom_site_label_1
_geom_angle_atom_site_label_2
_geom_angle_atom_site_label_3
_geom_angle
_geom_angle_site_symmetry_1
_geom_angle_site_symmetry_3
_geom_angle_publ_flag
O1 Fe1 O1 86.33(8) 1_555 104_445 n
O1 Fe1 O3 88.7(4) 1_555 2_566 n
O1 Fe1 O3 158.50(16) 1_555 103_455 n
O1 Fe1 Ba2 58.47(25) 1_555 4_545 n
O1 Fe1 Ba2 130.28(29) 1_555 4_546 n
O1 Fe1 Ba2 128.14(28) 1_555 101_445 n
O1 Fe1 Ba2 58.01(23) 1_555 101_545 n
O1 Fe1 O8 94.85(18) 1_555 1_555 n
O1 Fe1 O3 158.82(15) 104_445 2_566 n
O1 Fe1 O3 88.1(4) 104_445 103_455 n
O1 Fe1 Ba2 57.99(24) 104_445 4_545 n
O1 Fe1 Ba2 132.54(28) 104_445 4_546 n
O1 Fe1 Ba2 59.53(23) 104_445 101_445 n
O1 Fe1 Ba2 126.91(28) 104_445 101_545 n
O1 Fe1 O8 100.92(17) 104_445 1_555 n
O3 Fe1 O3 88.99(8) 2_566 103_455 n
O3 Fe1 Ba2 134.25(27) 2_566 4_545 n
O3 Fe1 Ba2 64.36(20) 2_566 4_546 n
O3 Fe1 Ba2 136.44(23) 2_566 101_445 n
O3 Fe1 Ba2 65.86(20) 2_566 101_545 n
O3 Fe1 O8 100.02(19) 2_566 1_555 n
O3 Fe1 Ba2 133.30(27) 103_455 4_545 n
O3 Fe1 Ba2 66.85(21) 103_455 4_546 n
O3 Fe1 Ba2 64.83(20) 103_455 101_445 n
O3 Fe1 Ba2 138.67(24) 103_455 101_545 n
O3 Fe1 O8 106.60(19) 103_455 1_555 n
Ba2 Fe1 Ba2 111.29(6) 4_545 4_546 n
Ba2 Fe1 Ba2 70.11(9) 4_545 101_445 n
Ba2 Fe1 Ba2 69.57(9) 4_545 101_545 n
Ba2 Fe1 O8 57.21(11) 4_545 1_555 n
Ba2 Fe1 Ba2 73.22(10) 4_546 101_445 n
Ba2 Fe1 Ba2 72.64(10) 4_546 101_545 n
Ba2 Fe1 O8 54.23(11) 4_546 1_555 n
Ba2 Fe1 Ba2 111.01(6) 101_445 101_545 n
Ba2 Fe1 O8 59.74(15) 101_445 1_555 n
Ba2 Fe1 O8 51.53(15) 101_545 1_555 n
Fe1 O1 Fe1 165.86(20) 1_555 104_555 n
Fe1 O1 Ba2 84.97(23) 1_555 4_545 n
Fe1 O1 Ba2 85.4(4) 1_555 101_545 n
Fe1 O1 Nd1 95.48(30) 1_555 1_555 n
Fe1 O1 Nd1 94.6(5) 1_555 103_545 n
Fe1 O1 Ca1 95.48(30) 1_555 1_555 n
Fe1 O1 Ca1 94.6(5) 1_555 103_545 n
Fe1 O1 Ba2 83.4(4) 104_545 4_545 n
Fe1 O1 Ba2 85.39(23) 104_545 101_545 n
Fe1 O1 Nd1 92.2(5) 104_545 1_555 n
Fe1 O1 Nd1 95.92(30) 104_545 103_545 n
Fe1 O1 Ca1 92.2(5) 104_545 1_555 n
Fe1 O1 Ca1 95.92(30) 104_545 103_545 n
Ba2 O1 Ba2 83.92(11) 4_545 101_545 n
Ba2 O1 Nd1 88.12(34) 4_545 1_555 n
Ba2 O1 Nd1 172.71(34) 4_545 103_545 n
Ba2 O1 Ca1 88.12(34) 4_545 1_555 n
Ba2 O1 Ca1 172.71(34) 4_545 103_545 n
Ba2 O1 Nd1 171.9(4) 101_545 1_555 n
Ba2 O1 Nd1 88.79(34) 101_545 103_545 n
Ba2 O1 Ca1 171.9(4) 101_545 1_555 n
Ba2 O1 Ca1 88.79(34) 101_545 103_545 n
Nd1 O1 Nd1 99.16(10) 1_555 103_545 n
Nd1 O1 Ca1 0.0 1_555 1_555 n
Nd1 O1 Ca1 99.16(10) 1_555 103_545 n
Nd1 O1 Ca1 99.16(10) 103_545 1_555 n
Nd1 O1 Ca1 0.0 103_545 103_545 n
Ca1 O1 Ca1 99.16(10) 1_555 103_545 n
Fe1 O3 Fe1 151.58(17) 2_566 103_564 n
Fe1 O3 Ba2 79.81(19) 2_566 3_565 n
Fe1 O3 Nd1 98.57(31) 2_566 1_565 n
Fe1 O3 Nd1 98.1(4) 2_566 103_555 n
Fe1 O3 Ca1 98.57(31) 2_566 1_565 n
Fe1 O3 Ca1 98.1(4) 2_566 103_555 n
Fe1 O3 Ba2 79.84(24) 103_554 3_565 n
Fe1 O3 Nd1 100.3(4) 103_554 1_565 n
Fe1 O3 Nd1 96.15(30) 103_554 103_555 n
Fe1 O3 Ca1 100.3(4) 103_554 1_565 n
Fe1 O3 Ca1 96.15(30) 103_554 103_555 n
Ba2 O3 Nd1 88.03(26) 3_565 1_565 n
Ba2 O3 Nd1 164.33(26) 3_565 103_555 n
Ba2 O3 Ca1 88.03(26) 3_565 1_565 n
Ba2 O3 Ca1 164.33(26) 3_565 103_555 n
Nd1 O3 Nd1 107.62(10) 1_565 103_555 n
Nd1 O3 Ca1 0.0 1_565 1_565 n
Nd1 O3 Ca1 107.62(10) 1_565 103_555 n
Nd1 O3 Ca1 107.62(10) 103_555 1_565 n
Nd1 O3 Ca1 0.0 103_555 103_555 n
Ca1 O3 Ca1 107.62(10) 1_565 103_555 n
Fe1 Ba2 Fe1 111.29(6) 4_555 4_556 n
Fe1 Ba2 Fe1 72.84(9) 4_555 101_454 n
Fe1 Ba2 Fe1 73.41(9) 4_555 101_554 n
Fe1 Ba2 O1 36.56(23) 4_555 4_555 n
Fe1 Ba2 O1 36.62(23) 4_555 101_454 n
Fe1 Ba2 O3 86.75(17) 4_555 3_565 n
Fe1 Ba2 Ba2 54.38(12) 4_555 104_444 n
Fe1 Ba2 Ba2 126.14(10) 4_555 104_445 n
Fe1 Ba2 Ba2 55.20(12) 4_555 104_544 n
Fe1 Ba2 Ba2 126.95(10) 4_555 104_545 n
Fe1 Ba2 Ba3 123.40(10) 4_555 1_555 n
Fe1 Ba2 Fe2 70.83(7) 4_555 4_555 n
Fe1 Ba2 Fe2 177.85(14) 4_555 4_556 n
Fe1 Ba2 Fe2 109.40(14) 4_555 101_454 n
Fe1 Ba2 Fe2 110.76(14) 4_555 101_554 n
Fe1 Ba2 O4 90.35(16) 4_555 4_555 n
Fe1 Ba2 O4 91.48(16) 4_555 101_454 n
Fe1 Ba2 O5 145.00(21) 4_555 1_555 n
Fe1 Ba2 O5 144.08(21) 4_555 104_445 n
Fe1 Ba2 O8 35.06(7) 4_555 4_555 n
Fe1 Ba2 O8 146.63(10) 4_555 4_556 n
Fe1 Ba2 O8 92.76(15) 4_555 101_454 n
Fe1 Ba2 O8 93.44(14) 4_555 101_554 n
Fe1 Ba2 Fe1 69.38(9) 4_556 101_454 n
Fe1 Ba2 Fe1 69.92(9) 4_556 101_554 n
Fe1 Ba2 O1 88.43(24) 4_556 4_555 n
Fe1 Ba2 O1 87.21(24) 4_556 101_454 n
Fe1 Ba2 O3 35.84(17) 4_556 3_565 n
Fe1 Ba2 Ba2 124.60(11) 4_556 104_444 n
Fe1 Ba2 Ba2 53.25(12) 4_556 104_445 n
Fe1 Ba2 Ba2 125.44(11) 4_556 104_544 n
Fe1 Ba2 Ba2 54.07(12) 4_556 104_545 n
Fe1 Ba2 Ba3 125.30(10) 4_556 1_555 n
Fe1 Ba2 Fe2 177.44(13) 4_556 4_555 n
Fe1 Ba2 Fe2 70.33(7) 4_556 4_556 n
Fe1 Ba2 Fe2 108.32(13) 4_556 101_454 n
Fe1 Ba2 Fe2 109.65(14) 4_556 101_554 n
Fe1 Ba2 O4 144.29(21) 4_556 4_555 n
Fe1 Ba2 O4 143.15(21) 4_556 101_454 n
Fe1 Ba2 O5 92.96(17) 4_556 1_555 n
Fe1 Ba2 O5 91.02(16) 4_556 104_445 n
Fe1 Ba2 O8 146.20(9) 4_556 4_555 n
Fe1 Ba2 O8 35.50(7) 4_556 4_556 n
Fe1 Ba2 O8 87.26(14) 4_556 101_454 n
Fe1 Ba2 O8 88.40(14) 4_556 101_554 n
Fe1 Ba2 Fe1 111.01(6) 101_454 101_554 n
Fe1 Ba2 O1 89.60(15) 101_454 4_555 n
Fe1 Ba2 O1 36.59(22) 101_454 101_454 n
Fe1 Ba2 O3 84.85(14) 101_454 3_565 n
Fe1 Ba2 Ba2 55.23(5) 101_454 104_444 n
Fe1 Ba2 Ba2 53.30(4) 101_454 104_445 n
Fe1 Ba2 Ba2 128.01(10) 101_454 104_544 n
Fe1 Ba2 Ba2 123.41(10) 101_454 104_545 n
Fe1 Ba2 Ba3 124.89(15) 101_454 1_555 n
Fe1 Ba2 Fe2 110.36(13) 101_454 4_555 n
Fe1 Ba2 Fe2 106.77(12) 101_454 4_556 n
Fe1 Ba2 Fe2 69.95(11) 101_454 101_454 n
Fe1 Ba2 Fe2 176.23(12) 101_454 101_554 n
Fe1 Ba2 O4 146.15(19) 101_454 4_555 n
Fe1 Ba2 O4 91.80(17) 101_454 101_454 n
Fe1 Ba2 O5 141.43(19) 101_454 1_555 n
Fe1 Ba2 O5 90.56(15) 101_454 104_445 n
Fe1 Ba2 O8 94.33(13) 101_454 4_555 n
Fe1 Ba2 O8 90.70(13) 101_454 4_556 n
Fe1 Ba2 O8 35.03(9) 101_454 101_454 n
Fe1 Ba2 O8 146.25(11) 101_454 101_554 n
Fe1 Ba2 O1 37.07(22) 101_554 4_555 n
Fe1 Ba2 O1 89.26(15) 101_554 101_454 n
Fe1 Ba2 O3 35.32(16) 101_554 3_565 n
Fe1 Ba2 Ba2 127.76(10) 101_554 104_444 n
Fe1 Ba2 Ba2 123.14(10) 101_554 104_445 n
Fe1 Ba2 Ba2 55.51(5) 101_554 104_544 n
Fe1 Ba2 Ba2 53.54(4) 101_554 104_545 n
Fe1 Ba2 Ba3 124.02(15) 101_554 1_555 n
Fe1 Ba2 Fe2 112.34(13) 101_554 4_555 n
Fe1 Ba2 Fe2 108.62(13) 101_554 4_556 n
Fe1 Ba2 Fe2 177.17(11) 101_554 101_454 n
Fe1 Ba2 Fe2 71.60(12) 101_554 101_554 n
Fe1 Ba2 O4 91.01(16) 101_554 4_555 n
Fe1 Ba2 O4 146.54(19) 101_554 101_454 n
Fe1 Ba2 O5 93.05(16) 101_554 1_555 n
Fe1 Ba2 O5 142.32(19) 101_554 104_445 n
Fe1 Ba2 O8 90.35(13) 101_554 4_555 n
Fe1 Ba2 O8 86.49(13) 101_554 4_556 n
Fe1 Ba2 O8 145.75(11) 101_554 101_454 n
Fe1 Ba2 O8 35.49(9) 101_554 101_554 n
O1 Ba2 O1 57.33(6) 4_555 101_454 n
O1 Ba2 O3 55.29(30) 4_555 3_565 n
O1 Ba2 Ba2 90.72(24) 4_555 104_444 n
O1 Ba2 Ba2 132.14(18) 4_555 104_445 n
O1 Ba2 Ba2 47.85(18) 4_555 104_544 n
O1 Ba2 Ba2 90.52(23) 4_555 104_545 n
O1 Ba2 Ba3 136.82(22) 4_555 1_555 n
O1 Ba2 Fe2 94.12(24) 4_555 4_555 n
O1 Ba2 Fe2 145.53(27) 4_555 4_556 n
O1 Ba2 Fe2 145.69(25) 4_555 101_454 n
O1 Ba2 Fe2 94.02(19) 4_555 101_554 n
O1 Ba2 O4 93.86(22) 4_555 4_555 n
O1 Ba2 O4 124.00(30) 4_555 101_454 n
O1 Ba2 O5 125.08(25) 4_555 1_555 n
O1 Ba2 O5 179.337(4) 4_555 104_445 n
O1 Ba2 O8 61.19(25) 4_555 4_555 n
O1 Ba2 O8 117.49(27) 4_555 4_556 n
O1 Ba2 O8 120.94(20) 4_555 101_454 n
O1 Ba2 O8 63.86(19) 4_555 101_554 n
O1 Ba2 O3 80.80(21) 101_454 3_565 n
O1 Ba2 Ba2 48.23(18) 101_454 104_444 n
O1 Ba2 Ba2 89.73(23) 101_454 104_445 n
O1 Ba2 Ba2 91.51(24) 101_454 104_544 n
O1 Ba2 Ba2 131.73(18) 101_454 104_545 n
O1 Ba2 Ba3 138.21(22) 101_454 1_555 n
O1 Ba2 Fe2 93.97(24) 101_454 4_555 n
O1 Ba2 Fe2 143.20(27) 101_454 4_556 n
O1 Ba2 Fe2 92.89(19) 101_454 101_454 n
O1 Ba2 Fe2 147.11(25) 101_454 101_554 n
O1 Ba2 O4 123.59(29) 101_454 4_555 n
O1 Ba2 O4 96.01(23) 101_454 101_454 n
O1 Ba2 O5 177.59(25) 101_454 1_555 n
O1 Ba2 O5 123.03(25) 101_454 104_445 n
O1 Ba2 O8 64.66(25) 101_454 4_555 n
O1 Ba2 O8 119.40(27) 101_454 4_556 n
O1 Ba2 O8 63.64(19) 101_454 101_454 n
O1 Ba2 O8 121.10(19) 101_454 101_554 n
O3 Ba2 Ba2 129.02(14) 3_565 104_444 n
O3 Ba2 Ba2 88.66(19) 3_565 104_445 n
O3 Ba2 Ba2 90.17(17) 3_565 104_544 n
O3 Ba2 Ba2 50.95(14) 3_565 104_545 n
O3 Ba2 Ba3 140.99(19) 3_565 1_555 n
O3 Ba2 Fe2 146.62(22) 3_565 4_555 n
O3 Ba2 Fe2 95.33(18) 3_565 4_556 n
O3 Ba2 Fe2 143.38(20) 3_565 101_454 n
O3 Ba2 Fe2 96.37(18) 3_565 101_554 n
O3 Ba2 O4 124.21(24) 3_565 4_555 n
O3 Ba2 O4 176.54(22) 3_565 101_454 n
O3 Ba2 O5 100.73(20) 3_565 1_555 n
O3 Ba2 O5 124.09(24) 3_565 104_445 n
O3 Ba2 O8 116.47(20) 3_565 4_555 n
O3 Ba2 O8 62.51(18) 3_565 4_556 n
O3 Ba2 O8 114.91(18) 3_565 101_454 n
O3 Ba2 O8 63.28(16) 3_565 101_554 n
Ba2 Ba2 Ba2 90.185(4) 104_444 104_445 n
Ba2 Ba2 Ba2 91.67(13) 104_444 104_544 n
Ba2 Ba2 Ba2 178.15(13) 104_444 104_545 n
Ba2 Ba2 Ba3 89.98(9) 104_444 1_555 n
Ba2 Ba2 Fe2 55.21(11) 104_444 4_555 n
Ba2 Ba2 Fe2 123.61(9) 104_444 4_556 n
Ba2 Ba2 Fe2 55.04(5) 104_444 101_454 n
Ba2 Ba2 Fe2 125.64(10) 104_444 101_554 n
Ba2 Ba2 O4 91.03(17) 104_444 4_555 n
Ba2 Ba2 O4 47.79(12) 104_444 101_454 n
Ba2 Ba2 O5 130.19(12) 104_444 1_555 n
Ba2 Ba2 O5 89.90(15) 104_444 104_445 n
Ba2 Ba2 O8 48.27(14) 104_444 4_555 n
Ba2 Ba2 O8 136.71(15) 104_444 4_556 n
Ba2 Ba2 O8 47.50(7) 104_444 101_454 n
Ba2 Ba2 O8 138.88(14) 104_444 101_554 n
Ba2 Ba2 Ba2 178.15(13) 104_445 104_544 n
Ba2 Ba2 Ba2 87.97(12) 104_445 104_545 n
Ba2 Ba2 Ba3 91.03(8) 104_445 1_555 n
Ba2 Ba2 Fe2 124.44(9) 104_445 4_555 n
Ba2 Ba2 Fe2 53.50(10) 104_445 4_556 n
Ba2 Ba2 Fe2 55.08(4) 104_445 101_454 n
Ba2 Ba2 Fe2 123.09(10) 104_445 101_554 n
Ba2 Ba2 O4 133.97(12) 104_445 4_555 n
Ba2 Ba2 O4 89.99(15) 104_445 101_454 n
Ba2 Ba2 O5 88.45(17) 104_445 1_555 n
Ba2 Ba2 O5 47.62(12) 104_445 104_445 n
Ba2 Ba2 O8 138.44(14) 104_445 4_555 n
Ba2 Ba2 O8 46.53(15) 104_445 4_556 n
Ba2 Ba2 O8 42.69(7) 104_445 101_454 n
Ba2 Ba2 O8 130.92(14) 104_445 101_554 n
Ba2 Ba2 Ba2 90.185(4) 104_544 104_545 n
Ba2 Ba2 Ba3 88.97(9) 104_544 1_555 n
Ba2 Ba2 Fe2 56.85(11) 104_544 4_555 n
Ba2 Ba2 Fe2 125.22(9) 104_544 4_556 n
Ba2 Ba2 Fe2 126.21(10) 104_544 101_454 n
Ba2 Ba2 Fe2 55.63(5) 104_544 101_554 n
Ba2 Ba2 O4 46.01(11) 104_544 4_555 n
Ba2 Ba2 O4 91.25(17) 104_544 101_454 n
Ba2 Ba2 O5 90.35(15) 104_544 1_555 n
Ba2 Ba2 O5 132.36(12) 104_544 104_445 n
Ba2 Ba2 O8 43.41(14) 104_544 4_555 n
Ba2 Ba2 O8 131.62(15) 104_544 4_556 n
Ba2 Ba2 O8 139.16(15) 104_544 101_454 n
Ba2 Ba2 O8 47.23(6) 104_544 101_554 n
Ba2 Ba2 Ba3 90.05(9) 104_545 1_555 n
Ba2 Ba2 Fe2 126.05(9) 104_545 4_555 n
Ba2 Ba2 Fe2 55.08(10) 104_545 4_556 n
Ba2 Ba2 Fe2 123.65(10) 104_545 101_454 n
Ba2 Ba2 Fe2 55.61(5) 104_545 101_554 n
Ba2 Ba2 O4 90.26(15) 104_545 4_555 n
Ba2 Ba2 O4 132.18(12) 104_545 101_454 n
Ba2 Ba2 O5 49.78(13) 104_545 1_555 n
Ba2 Ba2 O5 88.86(17) 104_545 104_445 n
Ba2 Ba2 O8 133.58(14) 104_545 4_555 n
Ba2 Ba2 O8 41.44(14) 104_545 4_556 n
Ba2 Ba2 O8 130.65(14) 104_545 101_454 n
Ba2 Ba2 O8 42.97(6) 104_545 101_554 n
Ba3 Ba2 Fe2 52.59(6) 1_555 4_555 n
Ba3 Ba2 Fe2 54.99(6) 1_555 4_556 n
Ba3 Ba2 Fe2 54.94(8) 1_555 101_454 n
Ba3 Ba2 Fe2 52.42(8) 1_555 101_554 n
Ba3 Ba2 O4 42.97(11) 1_555 4_555 n
Ba3 Ba2 O4 42.21(12) 1_555 101_454 n
Ba3 Ba2 O5 40.29(12) 1_555 1_555 n
Ba3 Ba2 O5 43.41(11) 1_555 104_445 n
Ba3 Ba2 O8 88.43(9) 1_555 4_555 n
Ba3 Ba2 O8 89.89(10) 1_555 4_556 n
Ba3 Ba2 O8 89.89(12) 1_555 101_454 n
Ba3 Ba2 O8 88.56(12) 1_555 101_554 n
Fe2 Ba2 Fe2 107.51(7) 4_555 4_556 n
Fe2 Ba2 Fe2 69.37(8) 4_555 101_454 n
Fe2 Ba2 Fe2 70.44(8) 4_555 101_554 n
Fe2 Ba2 O4 35.82(14) 4_555 4_555 n
Fe2 Ba2 O4 34.47(14) 4_555 101_454 n
Fe2 Ba2 O5 85.77(15) 4_555 1_555 n
Fe2 Ba2 O5 86.43(15) 4_555 104_445 n
Fe2 Ba2 O8 36.03(7) 4_555 4_555 n
Fe2 Ba2 O8 142.47(10) 4_555 4_556 n
Fe2 Ba2 O8 91.22(13) 4_555 101_454 n
Fe2 Ba2 O8 92.93(13) 4_555 101_554 n
Fe2 Ba2 Fe2 68.57(8) 4_556 101_454 n
Fe2 Ba2 Fe2 69.59(8) 4_556 101_554 n
Fe2 Ba2 O4 88.92(14) 4_556 4_555 n
Fe2 Ba2 O4 86.41(15) 4_556 101_454 n
Fe2 Ba2 O5 35.07(15) 4_556 1_555 n
Fe2 Ba2 O5 33.83(14) 4_556 104_445 n
Fe2 Ba2 O8 143.40(9) 4_556 4_555 n
Fe2 Ba2 O8 35.12(8) 4_556 4_556 n
Fe2 Ba2 O8 85.87(12) 4_556 101_454 n
Fe2 Ba2 O8 87.99(12) 4_556 101_554 n
Fe2 Ba2 Fe2 107.31(7) 101_454 101_554 n
Fe2 Ba2 O4 89.34(11) 101_454 4_555 n
Fe2 Ba2 O4 34.98(14) 101_454 101_454 n
Fe2 Ba2 O5 84.78(11) 101_454 1_555 n
Fe2 Ba2 O5 34.91(14) 101_454 104_445 n
Fe2 Ba2 O8 92.24(13) 101_454 4_555 n
Fe2 Ba2 O8 90.85(13) 101_454 4_556 n
Fe2 Ba2 O8 35.00(9) 101_454 101_454 n
Fe2 Ba2 O8 143.25(10) 101_454 101_554 n
Fe2 Ba2 O4 34.65(14) 101_554 4_555 n
Fe2 Ba2 O4 87.03(12) 101_554 101_454 n
Fe2 Ba2 O5 34.84(14) 101_554 1_555 n
Fe2 Ba2 O5 85.80(11) 101_554 104_445 n
Fe2 Ba2 O8 88.33(13) 101_554 4_555 n
Fe2 Ba2 O8 86.72(13) 101_554 4_556 n
Fe2 Ba2 O8 142.05(11) 101_554 101_454 n
Fe2 Ba2 O8 36.16(9) 101_554 101_554 n
O4 Ba2 O4 58.72(6) 4_555 101_454 n
O4 Ba2 O5 57.08(20) 4_555 1_555 n
O4 Ba2 O5 86.36(14) 4_555 104_445 n
O4 Ba2 O8 58.93(16) 4_555 4_555 n
O4 Ba2 O8 116.91(19) 4_555 4_556 n
O4 Ba2 O8 120.88(16) 4_555 101_454 n
O4 Ba2 O8 61.33(15) 4_555 101_554 n
O4 Ba2 O5 82.41(15) 101_454 1_555 n
O4 Ba2 O5 56.64(20) 101_454 104_445 n
O4 Ba2 O8 62.89(16) 101_454 4_555 n
O4 Ba2 O8 118.47(19) 101_454 4_556 n
O4 Ba2 O8 62.19(16) 101_454 101_454 n
O4 Ba2 O8 119.84(16) 101_454 101_554 n
O5 Ba2 O5 54.57(5) 1_555 104_445 n
O5 Ba2 O8 115.95(19) 1_555 4_555 n
O5 Ba2 O8 60.14(17) 1_555 4_556 n
O5 Ba2 O8 113.96(16) 1_555 101_454 n
O5 Ba2 O8 61.31(15) 1_555 101_554 n
O5 Ba2 O8 119.44(18) 104_445 4_555 n
O5 Ba2 O8 61.87(17) 104_445 4_556 n
O5 Ba2 O8 59.40(14) 104_445 101_454 n
O5 Ba2 O8 115.75(16) 104_445 101_554 n
O8 Ba2 O8 174.77(25) 4_555 4_556 n
O8 Ba2 O8 95.75(16) 4_555 101_454 n
O8 Ba2 O8 90.61(16) 4_555 101_554 n
O8 Ba2 O8 89.20(16) 4_556 101_454 n
O8 Ba2 O8 84.39(15) 4_556 101_554 n
O8 Ba2 O8 173.41(18) 101_454 101_554 n
Ba2 Ba3 Ba3 178.97(8) 1_555 3_565 n
Ba2 Ba3 Ba3 90.00(9) 1_555 104_444 n
Ba2 Ba3 Ba3 88.97(8) 1_555 104_445 n
Ba2 Ba3 Ba3 91.03(9) 1_555 104_544 n
Ba2 Ba3 Ba3 89.93(9) 1_555 104_545 n
Ba2 Ba3 Fe2 59.79(7) 1_555 4_555 n
Ba2 Ba3 Fe2 59.95(6) 1_555 4_556 n
Ba2 Ba3 Fe2 59.98(9) 1_555 101_454 n
Ba2 Ba3 Fe2 59.57(9) 1_555 101_554 n
Ba2 Ba3 Fe3 130.50(10) 1_555 2_566 n
Ba2 Ba3 Fe3 128.81(14) 1_555 101_454 n
Ba2 Ba3 O4 51.54(12) 1_555 4_555 n
Ba2 Ba3 O4 49.68(12) 1_555 101_454 n
Ba2 Ba3 O5 54.26(13) 1_555 1_555 n
Ba2 Ba3 O5 56.10(12) 1_555 104_445 n
Ba2 Ba3 O7 161.93(23) 1_555 2_566 n
Ba2 Ba3 O9 102.40(14) 1_555 4_555 n
Ba2 Ba3 O9 99.72(16) 1_555 101_454 n
Ba2 Ba3 O9 100.04(15) 1_555 101_554 n
Ba2 Ba3 Nd2 0.0 1_555 1_555 n
Ba2 Ba3 Ca2 0.0 1_555 1_555 n
Ba2 Ba3 Nd3 90.00(9) 1_555 104_444 n
Ba3 Ba3 Ba3 90.0 3_565 104_444 n
Ba3 Ba3 Ba3 90.0 3_565 104_445 n
Ba3 Ba3 Ba3 90.0 3_565 104_544 n
Ba3 Ba3 Ba3 90.0 3_565 104_545 n
Ba3 Ba3 Fe2 120.94(5) 3_565 4_555 n
Ba3 Ba3 Fe2 119.27(4) 3_565 4_556 n
Ba3 Ba3 Fe2 119.30(5) 3_565 101_454 n
Ba3 Ba3 Fe2 121.11(6) 3_565 101_554 n
Ba3 Ba3 Fe3 48.80(5) 3_565 2_566 n
Ba3 Ba3 Fe3 50.36(7) 3_565 101_454 n
Ba3 Ba3 O4 129.49(11) 3_565 4_555 n
Ba3 Ba3 O4 130.30(12) 3_565 101_454 n
Ba3 Ba3 O5 125.66(12) 3_565 1_555 n
Ba3 Ba3 O5 122.87(11) 3_565 104_445 n
Ba3 Ba3 O7 17.95(19) 3_565 2_566 n
Ba3 Ba3 O9 78.40(12) 3_565 4_555 n
Ba3 Ba3 O9 79.65(11) 3_565 101_454 n
Ba3 Ba3 O9 80.73(10) 3_565 101_554 n
Ba3 Ba3 Nd2 178.97(8) 3_565 1_555 n
Ba3 Ba3 Ca2 178.97(8) 3_565 1_555 n
Ba3 Ba3 Nd3 90.0 3_565 104_444 n
Ba3 Ba3 Ba3 90.086(7) 104_444 104_445 n
Ba3 Ba3 Ba3 93.74(11) 104_444 104_544 n
Ba3 Ba3 Ba3 176.17(10) 104_444 104_545 n
Ba3 Ba3 Fe2 52.45(10) 104_444 4_555 n
Ba3 Ba3 Fe2 125.00(9) 104_444 4_556 n
Ba3 Ba3 Fe2 51.91(4) 104_444 101_454 n
Ba3 Ba3 Fe2 130.14(9) 104_444 101_554 n
Ba3 Ba3 Fe3 123.72(10) 104_444 2_566 n
Ba3 Ba3 Fe3 63.00(6) 104_444 101_454 n
Ba3 Ba3 O4 92.01(18) 104_444 4_555 n
Ba3 Ba3 O4 40.32(12) 104_444 101_454 n
Ba3 Ba3 O5 144.02(12) 104_444 1_555 n
Ba3 Ba3 O5 89.03(17) 104_444 104_445 n
Ba3 Ba3 O7 107.89(19) 104_444 2_566 n
Ba3 Ba3 O9 51.65(25) 104_444 4_555 n
Ba3 Ba3 O9 38.56(13) 104_444 101_454 n
Ba3 Ba3 O9 131.05(16) 104_444 101_554 n
Ba3 Ba3 Nd2 90.00(9) 104_444 1_555 n
Ba3 Ba3 Ca2 90.00(9) 104_444 1_555 n
Ba3 Ba3 Nd3 0.0 104_444 104_444 n
Ba3 Ba3 Ba3 176.17(10) 104_445 104_544 n
Ba3 Ba3 Ba3 86.09(10) 104_445 104_545 n
Ba3 Ba3 Fe2 127.19(9) 104_445 4_555 n
Ba3 Ba3 Fe2 48.85(9) 104_445 4_556 n
Ba3 Ba3 Fe2 52.02(4) 104_445 101_454 n
Ba3 Ba3 Fe2 124.22(9) 104_445 101_554 n
Ba3 Ba3 Fe3 59.42(10) 104_445 2_566 n
Ba3 Ba3 Fe3 51.59(6) 104_445 101_454 n
Ba3 Ba3 O4 140.43(12) 104_445 4_555 n
Ba3 Ba3 O4 89.17(16) 104_445 101_454 n
Ba3 Ba3 O5 85.71(20) 104_445 1_555 n
Ba3 Ba3 O5 32.89(11) 104_445 104_445 n
Ba3 Ba3 O7 88.54(22) 104_445 2_566 n
Ba3 Ba3 O9 139.37(24) 104_445 4_555 n
Ba3 Ba3 O9 53.43(13) 104_445 101_454 n
Ba3 Ba3 O9 137.37(15) 104_445 101_554 n
Ba3 Ba3 Nd2 88.97(8) 104_445 1_555 n
Ba3 Ba3 Ca2 88.97(8) 104_445 1_555 n
Ba3 Ba3 Nd3 90.086(7) 104_445 104_444 n
Ba3 Ba3 Ba3 90.086(7) 104_544 104_545 n
Ba3 Ba3 Fe2 55.78(10) 104_544 4_555 n
Ba3 Ba3 Fe2 128.20(9) 104_544 4_556 n
Ba3 Ba3 Fe2 130.94(9) 104_544 101_454 n
Ba3 Ba3 Fe2 52.83(5) 104_544 101_554 n
Ba3 Ba3 Fe3 118.07(10) 104_544 2_566 n
Ba3 Ba3 Fe3 130.56(8) 104_544 101_454 n
Ba3 Ba3 O4 39.50(11) 104_544 4_555 n
Ba3 Ba3 O4 93.74(18) 104_544 101_454 n
Ba3 Ba3 O5 91.19(18) 104_544 1_555 n
Ba3 Ba3 O5 147.04(10) 104_544 104_445 n
Ba3 Ba3 O7 90.28(21) 104_544 2_566 n
Ba3 Ba3 O9 44.28(24) 104_544 4_555 n
Ba3 Ba3 O9 130.29(17) 104_544 101_454 n
Ba3 Ba3 O9 38.92(12) 104_544 101_554 n
Ba3 Ba3 Nd2 91.03(9) 104_544 1_555 n
Ba3 Ba3 Ca2 91.03(9) 104_544 1_555 n
Ba3 Ba3 Nd3 93.74(11) 104_544 104_444 n
Ba3 Ba3 Fe2 130.42(8) 104_545 4_555 n
Ba3 Ba3 Fe2 51.96(10) 104_545 4_556 n
Ba3 Ba3 Fe2 125.06(9) 104_545 101_454 n
Ba3 Ba3 Fe2 52.72(4) 104_545 101_554 n
Ba3 Ba3 Fe3 54.00(10) 104_545 2_566 n
Ba3 Ba3 Fe3 114.30(9) 104_545 101_454 n
Ba3 Ba3 O4 90.94(16) 104_545 4_555 n
Ba3 Ba3 O4 139.44(12) 104_545 101_454 n
Ba3 Ba3 O5 35.68(12) 104_545 1_555 n
Ba3 Ba3 O5 87.75(19) 104_545 104_445 n
Ba3 Ba3 O7 72.05(19) 104_545 2_566 n
Ba3 Ba3 O9 132.04(24) 104_545 4_555 n
Ba3 Ba3 O9 137.76(17) 104_545 101_454 n
Ba3 Ba3 O9 52.69(12) 104_545 101_554 n
Ba3 Ba3 Nd2 89.93(9) 104_545 1_555 n
Ba3 Ba3 Ca2 89.93(9) 104_545 1_555 n
Ba3 Ba3 Nd3 176.17(10) 104_545 104_444 n
Fe2 Ba3 Fe2 119.66(7) 4_555 4_556 n
Fe2 Ba3 Fe2 75.19(9) 4_555 101_454 n
Fe2 Ba3 Fe2 77.72(8) 4_555 101_554 n
Fe2 Ba3 Fe3 169.58(8) 4_555 2_566 n
Fe2 Ba3 Fe3 115.25(13) 4_555 101_454 n
Fe2 Ba3 O4 39.57(15) 4_555 4_555 n
Fe2 Ba3 O4 38.01(16) 4_555 101_454 n
Fe2 Ba3 O5 103.77(17) 4_555 1_555 n
Fe2 Ba3 O5 102.56(17) 4_555 104_445 n
Fe2 Ba3 O7 133.74(20) 4_555 2_566 n
Fe2 Ba3 O9 42.93(13) 4_555 4_555 n
Fe2 Ba3 O9 88.63(17) 4_555 101_454 n
Fe2 Ba3 O9 92.21(15) 4_555 101_554 n
Fe2 Ba3 Nd2 59.79(7) 4_555 1_555 n
Fe2 Ba3 Ca2 59.79(7) 4_555 1_555 n
Fe2 Ba3 Nd3 52.45(10) 4_555 104_444 n
Fe2 Ba3 Fe2 73.12(8) 4_556 101_454 n
Fe2 Ba3 Fe2 75.39(8) 4_556 101_554 n
Fe2 Ba3 Fe3 70.73(7) 4_556 2_566 n
Fe2 Ba3 Fe3 99.42(10) 4_556 101_454 n
Fe2 Ba3 O4 100.11(15) 4_556 4_555 n
Fe2 Ba3 O4 96.36(16) 4_556 101_454 n
Fe2 Ba3 O5 37.10(17) 4_556 1_555 n
Fe2 Ba3 O5 36.14(16) 4_556 104_445 n
Fe2 Ba3 O7 105.82(20) 4_556 2_566 n
Fe2 Ba3 O9 162.25(13) 4_556 4_555 n
Fe2 Ba3 O9 98.28(17) 4_556 101_454 n
Fe2 Ba3 O9 100.74(16) 4_556 101_554 n
Fe2 Ba3 Nd2 59.95(6) 4_556 1_555 n
Fe2 Ba3 Ca2 59.95(6) 4_556 1_555 n
Fe2 Ba3 Nd3 125.00(9) 4_556 104_444 n
Fe2 Ba3 Fe2 119.48(7) 101_454 101_554 n
Fe2 Ba3 Fe3 110.60(13) 101_454 2_566 n
Fe2 Ba3 Fe3 69.44(10) 101_454 101_454 n
Fe2 Ba3 O4 100.70(13) 101_454 4_555 n
Fe2 Ba3 O4 37.20(16) 101_454 101_454 n
Fe2 Ba3 O5 99.71(13) 101_454 1_555 n
Fe2 Ba3 O5 37.48(17) 101_454 104_445 n
Fe2 Ba3 O7 129.77(25) 101_454 2_566 n
Fe2 Ba3 O9 100.53(23) 101_454 4_555 n
Fe2 Ba3 O9 40.32(12) 101_454 101_454 n
Fe2 Ba3 O9 159.74(12) 101_454 101_554 n
Fe2 Ba3 Nd2 59.98(9) 101_454 1_555 n
Fe2 Ba3 Ca2 59.98(9) 101_454 1_555 n
Fe2 Ba3 Nd3 51.91(4) 101_454 104_444 n
Fe2 Ba3 Fe3 105.59(13) 101_554 2_566 n
Fe2 Ba3 Fe3 166.59(11) 101_554 101_454 n
Fe2 Ba3 O4 38.23(16) 101_554 4_555 n
Fe2 Ba3 O4 99.56(12) 101_554 101_454 n
Fe2 Ba3 O5 38.61(18) 101_554 1_555 n
Fe2 Ba3 O5 101.74(12) 101_554 104_445 n
Fe2 Ba3 O7 107.91(24) 101_554 2_566 n
Fe2 Ba3 O9 94.41(23) 101_554 4_555 n
Fe2 Ba3 O9 158.94(14) 101_554 101_454 n
Fe2 Ba3 O9 40.96(12) 101_554 101_554 n
Fe2 Ba3 Nd2 59.57(9) 101_554 1_555 n
Fe2 Ba3 Ca2 59.57(9) 101_554 1_555 n
Fe2 Ba3 Nd3 130.14(9) 101_554 104_444 n
Fe3 Ba3 Fe3 61.04(8) 2_566 101_454 n
Fe3 Ba3 O4 142.28(22) 2_566 4_555 n
Fe3 Ba3 O4 147.29(22) 2_566 101_454 n
Fe3 Ba3 O5 84.11(17) 2_566 1_555 n
Fe3 Ba3 O5 86.58(17) 2_566 104_445 n
Fe3 Ba3 O7 35.92(19) 2_566 2_566 n
Fe3 Ba3 O9 126.65(13) 2_566 4_555 n
Fe3 Ba3 O9 90.72(17) 2_566 101_454 n
Fe3 Ba3 O9 84.46(16) 2_566 101_554 n
Fe3 Ba3 Nd2 130.50(10) 2_566 1_555 n
Fe3 Ba3 Ca2 130.50(10) 2_566 1_555 n
Fe3 Ba3 Nd3 123.72(10) 2_566 104_444 n
Fe3 Ba3 O4 154.31(20) 101_454 4_555 n
Fe3 Ba3 O4 93.26(17) 101_454 101_454 n
Fe3 Ba3 O5 133.90(21) 101_454 1_555 n
Fe3 Ba3 O5 79.42(14) 101_454 104_445 n
Fe3 Ba3 O7 61.12(21) 101_454 2_566 n
Fe3 Ba3 O9 93.52(21) 101_454 4_555 n
Fe3 Ba3 O9 32.77(13) 101_454 101_454 n
Fe3 Ba3 O9 130.81(12) 101_454 101_554 n
Fe3 Ba3 Nd2 128.81(14) 101_454 1_555 n
Fe3 Ba3 Ca2 128.81(14) 101_454 1_555 n
Fe3 Ba3 Nd3 63.00(6) 101_454 104_444 n
O4 Ba3 O4 68.12(7) 4_555 101_454 n
O4 Ba3 O5 69.98(24) 4_555 1_555 n
O4 Ba3 O5 107.62(14) 4_555 104_445 n
O4 Ba3 O7 127.84(28) 4_555 2_566 n
O4 Ba3 O9 64.23(22) 4_555 4_555 n
O4 Ba3 O9 127.00(21) 4_555 101_454 n
O4 Ba3 O9 60.76(17) 4_555 101_554 n
O4 Ba3 Nd2 51.54(12) 4_555 1_555 n
O4 Ba3 Ca2 51.54(12) 4_555 1_555 n
O4 Ba3 Nd3 92.01(18) 4_555 104_444 n
O4 Ba3 O5 103.82(15) 101_454 1_555 n
O4 Ba3 O5 67.85(23) 101_454 104_445 n
O4 Ba3 O7 148.13(25) 101_454 2_566 n
O4 Ba3 O9 70.66(24) 101_454 4_555 n
O4 Ba3 O9 60.70(18) 101_454 101_454 n
O4 Ba3 O9 128.06(20) 101_454 101_554 n
O4 Ba3 Nd2 49.68(12) 101_454 1_555 n
O4 Ba3 Ca2 49.68(12) 101_454 1_555 n
O4 Ba3 Nd3 40.32(12) 101_454 104_444 n
O5 Ba3 O5 68.62(7) 1_555 104_445 n
O5 Ba3 O7 107.70(24) 1_555 2_566 n
O5 Ba3 O9 132.47(30) 1_555 4_555 n
O5 Ba3 O9 133.90(22) 1_555 101_454 n
O5 Ba3 O9 67.47(20) 1_555 101_554 n
O5 Ba3 Nd2 54.26(13) 1_555 1_555 n
O5 Ba3 Ca2 54.26(13) 1_555 1_555 n
O5 Ba3 Nd3 144.02(12) 1_555 104_444 n
O5 Ba3 O7 120.04(25) 104_445 2_566 n
O5 Ba3 O9 137.32(29) 104_445 4_555 n
O5 Ba3 O9 65.35(20) 104_445 101_454 n
O5 Ba3 O9 135.82(21) 104_445 101_554 n
O5 Ba3 Nd2 56.10(12) 104_445 1_555 n
O5 Ba3 Ca2 56.10(12) 104_445 1_555 n
O5 Ba3 Nd3 89.03(17) 104_445 104_444 n
O7 Ba3 O9 91.04(22) 2_566 4_555 n
O7 Ba3 O9 93.12(24) 2_566 101_454 n
O7 Ba3 O9 70.33(24) 2_566 101_554 n
O7 Ba3 Nd2 161.93(23) 2_566 1_555 n
O7 Ba3 Ca2 161.93(23) 2_566 1_555 n
O7 Ba3 Nd3 107.89(19) 2_566 104_444 n
O9 Ba3 O9 86.06(26) 4_555 101_454 n
O9 Ba3 O9 79.43(25) 4_555 101_554 n
O9 Ba3 Nd2 102.40(14) 4_555 1_555 n
O9 Ba3 Ca2 102.40(14) 4_555 1_555 n
O9 Ba3 Nd3 51.65(25) 4_555 104_444 n
O9 Ba3 O9 157.57(21) 101_454 101_554 n
O9 Ba3 Nd2 99.72(16) 101_454 1_555 n
O9 Ba3 Ca2 99.72(16) 101_454 1_555 n
O9 Ba3 Nd3 38.56(13) 101_454 104_444 n
O9 Ba3 Nd2 100.04(15) 101_554 1_555 n
O9 Ba3 Ca2 100.04(15) 101_554 1_555 n
O9 Ba3 Nd3 131.05(16) 101_554 104_444 n
Nd2 Ba3 Ca2 0.0 1_555 1_555 n
Nd2 Ba3 Nd3 90.00(9) 1_555 104_444 n
Ca2 Ba3 Nd3 90.00(9) 1_555 104_444 n
Ba2 Fe2 Ba2 107.51(7) 4_545 4_546 n
Ba2 Fe2 Ba2 69.16(9) 4_545 101_445 n
Ba2 Fe2 Ba2 68.11(9) 4_545 101_545 n
Ba2 Fe2 Ba3 67.62(7) 4_545 4_545 n
Ba2 Fe2 Ba3 172.13(9) 4_545 4_546 n
Ba2 Fe2 Ba3 107.40(12) 4_545 101_445 n
Ba2 Fe2 Ba3 104.80(11) 4_545 101_545 n
Ba2 Fe2 O4 57.07(16) 4_545 1_555 n
Ba2 Fe2 O4 54.71(16) 4_545 104_445 n
Ba2 Fe2 O5 129.20(19) 4_545 4_546 n
Ba2 Fe2 O5 129.53(20) 4_545 101_445 n
Ba2 Fe2 O8 56.52(10) 4_545 1_555 n
Ba2 Fe2 O9 116.67(19) 4_545 1_555 n
Ba2 Fe2 Ca3 67.62(7) 4_545 4_545 n
Ba2 Fe2 Ca3 107.40(12) 4_545 101_445 n
Ba2 Fe2 Ba2 70.89(9) 4_546 101_445 n
Ba2 Fe2 Ba2 69.84(9) 4_546 101_545 n
Ba2 Fe2 Ba3 174.43(10) 4_546 4_545 n
Ba2 Fe2 Ba3 65.06(6) 4_546 4_546 n
Ba2 Fe2 Ba3 109.88(12) 4_546 101_445 n
Ba2 Fe2 Ba3 107.14(11) 4_546 101_545 n
Ba2 Fe2 O4 122.71(18) 4_546 1_555 n
Ba2 Fe2 O4 128.45(18) 4_546 104_445 n
Ba2 Fe2 O5 58.36(17) 4_546 4_546 n
Ba2 Fe2 O5 61.39(18) 4_546 101_445 n
Ba2 Fe2 O8 51.15(11) 4_546 1_555 n
Ba2 Fe2 O9 134.87(19) 4_546 1_555 n
Ba2 Fe2 Ca3 174.43(10) 4_546 4_545 n
Ba2 Fe2 Ca3 109.88(12) 4_546 101_445 n
Ba2 Fe2 Ba2 107.31(7) 101_445 101_545 n
Ba2 Fe2 Ba3 108.86(11) 101_445 4_545 n
Ba2 Fe2 Ba3 109.24(11) 101_445 4_546 n
Ba2 Fe2 Ba3 68.01(9) 101_445 101_445 n
Ba2 Fe2 Ba3 172.06(10) 101_445 101_545 n
Ba2 Fe2 O4 126.22(16) 101_445 1_555 n
Ba2 Fe2 O4 57.57(16) 101_445 104_445 n
Ba2 Fe2 O5 128.98(18) 101_445 4_546 n
Ba2 Fe2 O5 60.65(16) 101_445 101_445 n
Ba2 Fe2 O8 58.27(13) 101_445 1_555 n
Ba2 Fe2 O9 132.96(28) 101_445 1_555 n
Ba2 Fe2 Ca3 108.86(11) 101_445 4_545 n
Ba2 Fe2 Ca3 68.01(9) 101_445 101_445 n
Ba2 Fe2 Ba3 105.28(11) 101_545 4_545 n
Ba2 Fe2 Ba3 105.79(10) 101_545 4_546 n
Ba2 Fe2 Ba3 174.75(10) 101_545 101_445 n
Ba2 Fe2 Ba3 65.08(9) 101_545 101_545 n
Ba2 Fe2 O4 53.00(15) 101_545 1_555 n
Ba2 Fe2 O4 122.69(17) 101_545 104_445 n
Ba2 Fe2 O5 61.22(16) 101_545 4_546 n
Ba2 Fe2 O5 131.09(19) 101_545 101_445 n
Ba2 Fe2 O8 49.28(13) 101_545 1_555 n
Ba2 Fe2 O9 118.20(27) 101_545 1_555 n
Ba2 Fe2 Ca3 105.28(11) 101_545 4_545 n
Ba2 Fe2 Ca3 174.75(10) 101_545 101_445 n
Ba3 Fe2 Ba3 119.66(7) 4_545 4_546 n
Ba3 Fe2 Ba3 74.73(9) 4_545 101_445 n
Ba3 Fe2 Ba3 72.32(8) 4_545 101_545 n
Ba3 Fe2 O4 52.68(17) 4_545 1_555 n
Ba3 Fe2 O4 51.48(17) 4_545 104_445 n
Ba3 Fe2 O5 122.17(19) 4_545 4_546 n
Ba3 Fe2 O5 123.61(20) 4_545 101_445 n
Ba3 Fe2 O8 123.74(13) 4_545 1_555 n
Ba3 Fe2 O9 49.46(18) 4_545 1_555 n
Ba3 Fe2 Ca3 0.0 4_545 4_545 n
Ba3 Fe2 Ca3 74.73(9) 4_545 101_445 n
Ba3 Fe2 Ba3 78.43(8) 4_546 101_445 n
Ba3 Fe2 Ba3 76.02(9) 4_546 101_545 n
Ba3 Fe2 O4 123.85(19) 4_546 1_555 n
Ba3 Fe2 O4 131.50(19) 4_546 104_445 n
Ba3 Fe2 O5 45.41(18) 4_546 4_546 n
Ba3 Fe2 O5 50.35(19) 4_546 101_445 n
Ba3 Fe2 O8 115.85(12) 4_546 1_555 n
Ba3 Fe2 O9 70.32(18) 4_546 1_555 n
Ba3 Fe2 Ca3 119.66(7) 4_546 4_545 n
Ba3 Fe2 Ca3 78.43(8) 4_546 101_445 n
Ba3 Fe2 Ba3 119.48(7) 101_445 101_545 n
Ba3 Fe2 O4 127.38(17) 101_445 1_555 n
Ba3 Fe2 O4 53.10(16) 101_445 104_445 n
Ba3 Fe2 O5 123.39(17) 101_445 4_546 n
Ba3 Fe2 O5 49.34(19) 101_445 101_445 n
Ba3 Fe2 O8 126.23(15) 101_445 1_555 n
Ba3 Fe2 O9 65.94(26) 101_445 1_555 n
Ba3 Fe2 Ca3 74.73(9) 101_445 4_545 n
Ba3 Fe2 Ca3 0.0 101_445 101_445 n
Ba3 Fe2 O4 47.90(16) 101_545 1_555 n
Ba3 Fe2 O4 123.72(18) 101_545 104_445 n
Ba3 Fe2 O5 50.48(18) 101_545 4_546 n
Ba3 Fe2 O5 125.67(17) 101_545 101_445 n
Ba3 Fe2 O8 114.29(15) 101_545 1_555 n
Ba3 Fe2 O9 53.96(26) 101_545 1_555 n
Ba3 Fe2 Ca3 72.32(8) 101_545 4_545 n
Ba3 Fe2 Ca3 119.48(7) 101_545 101_445 n
O4 Fe2 O4 89.69(9) 1_555 104_445 n
O4 Fe2 O5 88.30(29) 1_555 4_546 n
O4 Fe2 O5 172.23(15) 1_555 101_445 n
O4 Fe2 O8 89.08(15) 1_555 1_555 n
O4 Fe2 O9 77.68(23) 1_555 1_555 n
O4 Fe2 Ca3 52.68(17) 1_555 4_545 n
O4 Fe2 Ca3 127.38(17) 1_555 101_445 n
O4 Fe2 O5 172.37(16) 104_445 4_546 n
O4 Fe2 O5 92.02(30) 104_445 101_445 n
O4 Fe2 O8 96.46(14) 104_445 1_555 n
O4 Fe2 O9 86.76(25) 104_445 1_555 n
O4 Fe2 Ca3 51.48(17) 104_445 4_545 n
O4 Fe2 Ca3 53.10(16) 104_445 101_445 n
O5 Fe2 O5 89.01(9) 4_546 101_445 n
O5 Fe2 O8 90.87(15) 4_546 1_555 n
O5 Fe2 O9 85.62(25) 4_546 1_555 n
O5 Fe2 Ca3 122.17(19) 4_546 4_545 n
O5 Fe2 Ca3 123.39(17) 4_546 101_445 n
O5 Fe2 O8 98.25(16) 101_445 1_555 n
O5 Fe2 O9 94.85(23) 101_445 1_555 n
O5 Fe2 Ca3 123.61(20) 101_445 4_545 n
O5 Fe2 Ca3 49.34(19) 101_445 101_445 n
O8 Fe2 O9 166.38(28) 1_555 1_555 n
O8 Fe2 Ca3 123.74(13) 1_555 4_545 n
O8 Fe2 Ca3 126.23(15) 1_555 101_445 n
O9 Fe2 Ca3 49.46(18) 1_555 4_545 n
O9 Fe2 Ca3 65.94(26) 1_555 101_445 n
Ca3 Fe2 Ca3 74.73(9) 4_545 101_445 n
Ba3 Fe3 Ba3 82.41(10) 2_566 4_546 n
Ba3 Fe3 Ba3 124.87(15) 2_566 101_545 n
Ba3 Fe3 Ba3 74.41(8) 2_566 103_555 n
Ba3 Fe3 O7 42.76(8) 2_566 1_555 n
Ba3 Fe3 O9 154.87(23) 2_566 1_555 n
Ba3 Fe3 O9 72.64(20) 2_566 3_555 n
Ba3 Fe3 Ba3 74.41(8) 4_546 101_545 n
Ba3 Fe3 Ba3 124.87(15) 4_546 103_555 n
Ba3 Fe3 O7 42.76(8) 4_546 1_555 n
Ba3 Fe3 O9 72.64(20) 4_546 1_555 n
Ba3 Fe3 O9 154.87(23) 4_546 3_555 n
Ba3 Fe3 Ba3 79.29(14) 101_545 103_555 n
Ba3 Fe3 O7 91.94(22) 101_545 1_555 n
Ba3 Fe3 O9 51.18(30) 101_545 1_555 n
Ba3 Fe3 O9 122.61(32) 101_545 3_555 n
Ba3 Fe3 O7 91.94(22) 103_555 1_555 n
Ba3 Fe3 O9 122.61(32) 103_555 1_555 n
Ba3 Fe3 O9 51.18(30) 103_555 3_555 n
O7 Fe3 O9 113.86(21) 1_555 1_555 n
O7 Fe3 O9 113.86(21) 1_555 3_555 n
O9 Fe3 O9 132.0(4) 1_555 3_555 n
Ba2 O4 Ba2 86.21(11) 4_545 101_545 n
Ba2 O4 Ba3 85.50(19) 4_545 4_545 n
Ba2 O4 Ba3 174.04(21) 4_545 101_545 n
Ba2 O4 Fe2 87.11(18) 4_545 1_555 n
Ba2 O4 Fe2 87.78(23) 4_545 104_545 n
Ba2 O4 Ca2 86.21(11) 4_545 101_545 n
Ba2 O4 Nd3 85.50(19) 4_545 4_545 n
Ba2 O4 Nd3 174.04(21) 4_545 101_545 n
Ba2 O4 Ca3 85.50(19) 4_545 4_545 n
Ba2 O4 Ca3 174.04(21) 4_545 101_545 n
Ba2 O4 Ba3 171.70(22) 101_545 4_545 n
Ba2 O4 Ba3 88.11(20) 101_545 101_545 n
Ba2 O4 Fe2 92.02(24) 101_545 1_555 n
Ba2 O4 Fe2 90.82(19) 101_545 104_545 n
Ba2 O4 Ca2 0.0 101_545 101_545 n
Ba2 O4 Nd3 171.70(22) 101_545 4_545 n
Ba2 O4 Nd3 88.11(20) 101_545 101_545 n
Ba2 O4 Ca3 171.70(22) 101_545 4_545 n
Ba2 O4 Ca3 88.11(20) 101_545 101_545 n
Ba3 O4 Ba3 100.18(11) 4_545 101_545 n
Ba3 O4 Fe2 87.75(20) 4_545 1_555 n
Ba3 O4 Fe2 88.67(26) 4_545 104_545 n
Ba3 O4 Ca2 171.70(22) 4_545 101_545 n
Ba3 O4 Nd3 0.0 4_545 4_545 n
Ba3 O4 Nd3 100.18(11) 4_545 101_545 n
Ba3 O4 Ca3 0.0 4_545 4_545 n
Ba3 O4 Ca3 100.18(11) 4_545 101_545 n
Ba3 O4 Fe2 94.90(26) 101_545 1_555 n
Ba3 O4 Fe2 90.51(20) 101_545 104_545 n
Ba3 O4 Ca2 88.11(20) 101_545 101_545 n
Ba3 O4 Nd3 100.18(11) 101_545 4_545 n
Ba3 O4 Nd3 0.0 101_545 101_545 n
Ba3 O4 Ca3 100.18(11) 101_545 4_545 n
Ba3 O4 Ca3 0.0 101_545 101_545 n
Fe2 O4 Fe2 174.0(4) 1_555 104_545 n
Fe2 O4 Ca2 92.02(24) 1_555 101_545 n
Fe2 O4 Nd3 87.75(20) 1_555 4_545 n
Fe2 O4 Nd3 94.90(26) 1_555 101_545 n
Fe2 O4 Ca3 87.75(20) 1_555 4_545 n
Fe2 O4 Ca3 94.90(26) 1_555 101_545 n
Fe2 O4 Ca2 90.82(19) 104_545 101_545 n
Fe2 O4 Nd3 88.67(26) 104_545 4_545 n
Fe2 O4 Nd3 90.51(20) 104_545 101_545 n
Fe2 O4 Ca3 88.67(26) 104_545 4_545 n
Fe2 O4 Ca3 90.51(20) 104_545 101_545 n
Ca2 O4 Nd3 171.70(22) 101_545 4_545 n
Ca2 O4 Nd3 88.11(20) 101_545 101_545 n
Ca2 O4 Ca3 171.70(22) 101_545 4_545 n
Ca2 O4 Ca3 88.11(20) 101_545 101_545 n
Nd3 O4 Nd3 100.18(11) 4_545 101_545 n
Nd3 O4 Ca3 0.0 4_545 4_545 n
Nd3 O4 Ca3 100.18(11) 4_545 101_545 n
Nd3 O4 Ca3 100.18(11) 101_545 4_545 n
Nd3 O4 Ca3 0.0 101_545 101_545 n
Ca3 O4 Ca3 100.18(11) 4_545 101_545 n
Ba2 O5 Ba2 82.60(10) 1_555 104_545 n
Ba2 O5 Ba3 85.45(22) 1_555 1_555 n
Ba2 O5 Ba3 163.09(22) 1_555 104_545 n
Ba2 O5 Fe2 86.57(17) 1_555 4_556 n
Ba2 O5 Fe2 84.51(23) 1_555 101_554 n
Ba2 O5 Nd3 85.45(22) 1_555 1_555 n
Ba2 O5 Nd3 163.09(22) 1_555 104_545 n
Ba2 O5 Ca3 85.45(22) 1_555 1_555 n
Ba2 O5 Ca3 163.09(22) 1_555 104_545 n
Ba2 O5 Ba3 167.87(24) 104_545 1_555 n
Ba2 O5 Ba3 80.50(19) 104_545 104_545 n
Ba2 O5 Fe2 83.87(23) 104_545 4_556 n
Ba2 O5 Fe2 84.78(17) 104_545 101_554 n
Ba2 O5 Nd3 167.87(24) 104_545 1_555 n
Ba2 O5 Nd3 80.50(19) 104_545 104_545 n
Ba2 O5 Ca3 167.87(24) 104_545 1_555 n
Ba2 O5 Ca3 80.50(19) 104_545 104_545 n
Ba3 O5 Ba3 111.43(12) 1_555 104_545 n
Ba3 O5 Fe2 97.49(22) 1_555 4_556 n
Ba3 O5 Fe2 92.05(31) 1_555 101_554 n
Ba3 O5 Nd3 0.0 1_555 1_555 n
Ba3 O5 Nd3 111.43(12) 1_555 104_545 n
Ba3 O5 Ca3 0.0 1_555 1_555 n
Ba3 O5 Ca3 111.43(12) 1_555 104_545 n
Ba3 O5 Fe2 92.04(30) 104_545 4_556 n
Ba3 O5 Fe2 93.51(21) 104_545 101_554 n
Ba3 O5 Nd3 111.43(12) 104_545 1_555 n
Ba3 O5 Nd3 0.0 104_545 104_545 n
Ba3 O5 Ca3 111.43(12) 104_545 1_555 n
Ba3 O5 Ca3 0.0 104_545 104_545 n
Fe2 O5 Fe2 166.37(19) 4_556 101_554 n
Fe2 O5 Nd3 97.49(22) 4_556 1_555 n
Fe2 O5 Nd3 92.04(30) 4_556 104_545 n
Fe2 O5 Ca3 97.49(22) 4_556 1_555 n
Fe2 O5 Ca3 92.04(30) 4_556 104_545 n
Fe2 O5 Nd3 92.05(31) 101_554 1_555 n
Fe2 O5 Nd3 93.51(21) 101_554 104_545 n
Fe2 O5 Ca3 92.05(31) 101_554 1_555 n
Fe2 O5 Ca3 93.51(21) 101_554 104_545 n
Nd3 O5 Nd3 111.43(12) 1_555 104_545 n
Nd3 O5 Ca3 0.0 1_555 1_555 n
Nd3 O5 Ca3 111.43(12) 1_555 104_545 n
Nd3 O5 Ca3 111.43(12) 104_545 1_555 n
Nd3 O5 Ca3 0.0 104_545 104_545 n
Ca3 O5 Ca3 111.43(12) 1_555 104_545 n
Ba3 O7 Ba3 144.1(4) 2_566 4_546 n
Ba3 O7 Fe3 101.32(21) 2_566 1_555 n
Ba3 O7 Nd3 0.0 2_566 2_566 n
Ba3 O7 Nd3 144.1(4) 2_566 4_546 n
Ba3 O7 Ca3 0.0 2_566 2_566 n
Ba3 O7 Ca3 144.1(4) 2_566 4_546 n
Ba3 O7 Fe3 101.32(21) 4_546 1_555 n
Ba3 O7 Nd3 144.1(4) 4_546 2_566 n
Ba3 O7 Nd3 0.0 4_546 4_546 n
Ba3 O7 Ca3 144.1(4) 4_546 2_566 n
Ba3 O7 Ca3 0.0 4_546 4_546 n
Fe3 O7 Nd3 101.32(21) 1_555 2_566 n
Fe3 O7 Nd3 101.32(21) 1_555 4_546 n
Fe3 O7 Ca3 101.32(21) 1_555 2_566 n
Fe3 O7 Ca3 101.32(21) 1_555 4_546 n
Nd3 O7 Nd3 144.1(4) 2_566 4_546 n
Nd3 O7 Ca3 0.0 2_566 2_566 n
Nd3 O7 Ca3 144.1(4) 2_566 4_546 n
Nd3 O7 Ca3 144.1(4) 4_546 2_566 n
Nd3 O7 Ca3 0.0 4_546 4_546 n
Ca3 O7 Ca3 144.1(4) 2_566 4_546 n
Fe1 O8 Ba2 87.74(12) 1_555 4_545 n
Fe1 O8 Ba2 90.26(13) 1_555 4_546 n
Fe1 O8 Ba2 84.78(17) 1_555 101_445 n
Fe1 O8 Ba2 93.44(18) 1_555 101_545 n
Fe1 O8 Fe2 169.58(23) 1_555 1_555 n
Fe1 O8 Nd2 93.44(18) 1_555 101_545 n
Fe1 O8 Ca2 87.74(12) 1_555 4_545 n
Fe1 O8 Ca2 90.26(13) 1_555 4_546 n
Fe1 O8 Ca2 93.44(18) 1_555 101_545 n
Ba2 O8 Ba2 174.77(25) 4_545 4_546 n
Ba2 O8 Ba2 84.51(15) 4_545 101_445 n
Ba2 O8 Ba2 89.09(15) 4_545 101_545 n
Ba2 O8 Fe2 87.45(12) 4_545 1_555 n
Ba2 O8 Nd2 89.09(15) 4_545 101_545 n
Ba2 O8 Ca2 0.0 4_545 4_545 n
Ba2 O8 Ca2 174.77(25) 4_545 4_546 n
Ba2 O8 Ca2 89.09(15) 4_545 101_545 n
Ba2 O8 Ba2 90.50(17) 4_546 101_445 n
Ba2 O8 Ba2 95.86(17) 4_546 101_545 n
Ba2 O8 Fe2 93.73(13) 4_546 1_555 n
Ba2 O8 Nd2 95.86(17) 4_546 101_545 n
Ba2 O8 Ca2 174.77(25) 4_546 4_545 n
Ba2 O8 Ca2 0.0 4_546 4_546 n
Ba2 O8 Ca2 95.86(17) 4_546 101_545 n
Ba2 O8 Ba2 173.41(18) 101_445 101_545 n
Ba2 O8 Fe2 85.56(14) 101_445 1_555 n
Ba2 O8 Nd2 173.41(18) 101_445 101_545 n
Ba2 O8 Ca2 84.51(15) 101_445 4_545 n
Ba2 O8 Ca2 90.50(17) 101_445 4_546 n
Ba2 O8 Ca2 173.41(18) 101_445 101_545 n
Ba2 O8 Fe2 95.71(15) 101_545 1_555 n
Ba2 O8 Nd2 0.0 101_545 101_545 n
Ba2 O8 Ca2 89.09(15) 101_545 4_545 n
Ba2 O8 Ca2 95.86(17) 101_545 4_546 n
Ba2 O8 Ca2 0.0 101_545 101_545 n
Fe2 O8 Nd2 95.71(15) 1_555 101_545 n
Fe2 O8 Ca2 87.45(12) 1_555 4_545 n
Fe2 O8 Ca2 93.73(13) 1_555 4_546 n
Fe2 O8 Ca2 95.71(15) 1_555 101_545 n
Nd2 O8 Ca2 89.09(15) 101_545 4_545 n
Nd2 O8 Ca2 95.86(17) 101_545 4_546 n
Nd2 O8 Ca2 0.0 101_545 101_545 n
Ca2 O8 Ca2 174.77(25) 4_545 4_546 n
Ca2 O8 Ca2 89.09(15) 4_545 101_545 n
Ca2 O8 Ca2 95.86(17) 4_546 101_545 n
Ba3 O9 Ba3 89.43(29) 4_545 101_445 n
Ba3 O9 Ba3 97.15(28) 4_545 101_545 n
Ba3 O9 Fe2 87.61(21) 4_545 1_555 n
Ba3 O9 Fe3 125.58(28) 4_545 1_555 n
Ba3 O9 Nd3 0.0 4_545 4_545 n
Ba3 O9 Nd3 97.15(28) 4_545 101_545 n
Ba3 O9 Ca3 0.0 4_545 4_545 n
Ba3 O9 Ca3 97.15(28) 4_545 101_545 n
Ba3 O9 Ba3 157.57(21) 101_445 101_545 n
Ba3 O9 Fe2 73.10(24) 101_445 1_555 n
Ba3 O9 Fe3 97.46(34) 101_445 1_555 n
Ba3 O9 Nd3 89.43(29) 101_445 4_545 n
Ba3 O9 Nd3 157.57(21) 101_445 101_545 n
Ba3 O9 Ca3 89.43(29) 101_445 4_545 n
Ba3 O9 Ca3 157.57(21) 101_445 101_545 n
Ba3 O9 Fe2 85.72(25) 101_545 1_555 n
Ba3 O9 Fe3 96.0(4) 101_545 1_555 n
Ba3 O9 Nd3 97.15(28) 101_545 4_545 n
Ba3 O9 Nd3 0.0 101_545 101_545 n
Ba3 O9 Ca3 97.15(28) 101_545 4_545 n
Ba3 O9 Ca3 0.0 101_545 101_545 n
Fe2 O9 Fe3 146.0(4) 1_555 1_555 n
Fe2 O9 Nd3 87.61(21) 1_555 4_545 n
Fe2 O9 Nd3 85.72(25) 1_555 101_545 n
Fe2 O9 Ca3 87.61(21) 1_555 4_545 n
Fe2 O9 Ca3 85.72(25) 1_555 101_545 n
Fe3 O9 Nd3 125.58(28) 1_555 4_545 n
Fe3 O9 Nd3 96.0(4) 1_555 101_545 n
Fe3 O9 Ca3 125.58(28) 1_555 4_545 n
Fe3 O9 Ca3 96.0(4) 1_555 101_545 n
Nd3 O9 Nd3 97.15(28) 4_545 101_545 n
Nd3 O9 Ca3 0.0 4_545 4_545 n
Nd3 O9 Ca3 97.15(28) 4_545 101_545 n
Nd3 O9 Ca3 97.15(28) 101_545 4_545 n
Nd3 O9 Ca3 0.0 101_545 101_545 n
Ca3 O9 Ca3 97.15(28) 4_545 101_545 n
O1 Nd1 O1 115.7(4) 1_555 2_555 n
O1 Nd1 O1 179.0(5) 1_555 103_444 n
O1 Nd1 O1 65.01(5) 1_555 104_445 n
O1 Nd1 O3 77.34(25) 1_555 1_545 n
O1 Nd1 O3 67.73(35) 1_555 2_565 n
O1 Nd1 O3 104.43(20) 1_555 103_454 n
O1 Nd1 O3 111.44(31) 1_555 104_435 n
O1 Nd1 Ba2 130.78(22) 1_555 3_555 n
O1 Nd1 Ba2 49.29(18) 1_555 4_545 n
O1 Nd1 O1 65.01(5) 2_555 103_444 n
O1 Nd1 O1 179.0(5) 2_555 104_445 n
O1 Nd1 O3 67.73(35) 2_555 1_545 n
O1 Nd1 O3 77.34(25) 2_555 2_565 n
O1 Nd1 O3 111.44(31) 2_555 103_454 n
O1 Nd1 O3 104.43(20) 2_555 104_435 n
O1 Nd1 Ba2 49.29(18) 2_555 3_555 n
O1 Nd1 Ba2 130.78(22) 2_555 4_545 n
O1 Nd1 O1 114.3(4) 103_444 104_445 n
O1 Nd1 O3 102.36(20) 103_444 1_545 n
O1 Nd1 O3 113.28(32) 103_444 2_565 n
O1 Nd1 O3 75.87(25) 103_444 103_454 n
O1 Nd1 O3 67.54(35) 103_444 104_435 n
O1 Nd1 Ba2 48.93(18) 103_444 3_555 n
O1 Nd1 Ba2 130.99(22) 103_444 4_545 n
O1 Nd1 O3 113.28(32) 104_445 1_545 n
O1 Nd1 O3 102.36(20) 104_445 2_565 n
O1 Nd1 O3 67.54(35) 104_445 103_454 n
O1 Nd1 O3 75.87(25) 104_445 104_435 n
O1 Nd1 Ba2 130.99(22) 104_445 3_555 n
O1 Nd1 Ba2 48.93(18) 104_445 4_545 n
O3 Nd1 O3 111.7(4) 1_545 2_565 n
O3 Nd1 O3 178.22(26) 1_545 103_454 n
O3 Nd1 O3 69.46(5) 1_545 104_435 n
O3 Nd1 Ba2 53.45(15) 1_545 3_555 n
O3 Nd1 Ba2 126.63(19) 1_545 4_545 n
O3 Nd1 O3 69.46(5) 2_565 103_454 n
O3 Nd1 O3 178.22(26) 2_565 104_435 n
O3 Nd1 Ba2 126.63(19) 2_565 3_555 n
O3 Nd1 Ba2 53.45(15) 2_565 4_545 n
O3 Nd1 O3 109.5(4) 103_454 104_435 n
O3 Nd1 Ba2 124.79(18) 103_454 3_555 n
O3 Nd1 Ba2 55.13(14) 103_454 4_545 n
O3 Nd1 Ba2 55.13(14) 104_435 3_555 n
O3 Nd1 Ba2 124.79(18) 104_435 4_545 n
Ba2 Nd1 Ba2 179.8898(5) 3_555 4_545 n
O1 Ca1 O1 115.7(4) 1_555 2_555 n
O1 Ca1 O1 179.0(5) 1_555 103_444 n
O1 Ca1 O1 65.01(5) 1_555 104_445 n
O1 Ca1 O3 77.34(25) 1_555 1_545 n
O1 Ca1 O3 67.73(35) 1_555 2_565 n
O1 Ca1 O3 104.43(20) 1_555 103_454 n
O1 Ca1 O3 111.44(31) 1_555 104_435 n
O1 Ca1 Ba2 130.78(22) 1_555 3_555 n
O1 Ca1 Ba2 49.29(18) 1_555 4_545 n
O1 Ca1 Ca1 139.73(18) 1_555 103_444 n
O1 Ca1 Ca1 89.34(26) 1_555 103_445 n
O1 Ca1 Ca1 90.66(26) 1_555 103_544 n
O1 Ca1 Ca1 40.27(18) 1_555 103_545 n
O1 Ca1 Ca2 130.78(22) 1_555 3_555 n
O1 Ca1 Ca2 49.29(18) 1_555 4_545 n
O1 Ca1 O1 65.01(5) 2_555 103_444 n
O1 Ca1 O1 179.0(5) 2_555 104_445 n
O1 Ca1 O3 67.73(35) 2_555 1_545 n
O1 Ca1 O3 77.34(25) 2_555 2_565 n
O1 Ca1 O3 111.44(31) 2_555 103_454 n
O1 Ca1 O3 104.43(20) 2_555 104_435 n
O1 Ca1 Ba2 49.29(18) 2_555 3_555 n
O1 Ca1 Ba2 130.78(22) 2_555 4_545 n
O1 Ca1 Ca1 89.34(26) 2_555 103_444 n
O1 Ca1 Ca1 139.73(18) 2_555 103_445 n
O1 Ca1 Ca1 40.27(18) 2_555 103_544 n
O1 Ca1 Ca1 90.66(26) 2_555 103_545 n
O1 Ca1 Ca2 49.29(18) 2_555 3_555 n
O1 Ca1 Ca2 130.78(22) 2_555 4_545 n
O1 Ca1 O1 114.3(4) 103_444 104_445 n
O1 Ca1 O3 102.36(20) 103_444 1_545 n
O1 Ca1 O3 113.28(32) 103_444 2_565 n
O1 Ca1 O3 75.87(25) 103_444 103_454 n
O1 Ca1 O3 67.54(35) 103_444 104_435 n
O1 Ca1 Ba2 48.93(18) 103_444 3_555 n
O1 Ca1 Ba2 130.99(22) 103_444 4_545 n
O1 Ca1 Ca1 40.57(18) 103_444 103_444 n
O1 Ca1 Ca1 89.66(26) 103_444 103_445 n
O1 Ca1 Ca1 90.34(26) 103_444 103_544 n
O1 Ca1 Ca1 139.43(18) 103_444 103_545 n
O1 Ca1 Ca2 48.93(18) 103_444 3_555 n
O1 Ca1 Ca2 130.99(22) 103_444 4_545 n
O1 Ca1 O3 113.28(32) 104_445 1_545 n
O1 Ca1 O3 102.36(20) 104_445 2_565 n
O1 Ca1 O3 67.54(35) 104_445 103_454 n
O1 Ca1 O3 75.87(25) 104_445 104_435 n
O1 Ca1 Ba2 130.99(22) 104_445 3_555 n
O1 Ca1 Ba2 48.93(18) 104_445 4_545 n
O1 Ca1 Ca1 89.66(26) 104_445 103_444 n
O1 Ca1 Ca1 40.57(18) 104_445 103_445 n
O1 Ca1 Ca1 139.43(18) 104_445 103_544 n
O1 Ca1 Ca1 90.34(26) 104_445 103_545 n
O1 Ca1 Ca2 130.99(22) 104_445 3_555 n
O1 Ca1 Ca2 48.93(18) 104_445 4_545 n
O3 Ca1 O3 111.7(4) 1_545 2_565 n
O3 Ca1 O3 178.22(26) 1_545 103_454 n
O3 Ca1 O3 69.46(5) 1_545 104_435 n
O3 Ca1 Ba2 53.45(15) 1_545 3_555 n
O3 Ca1 Ba2 126.63(19) 1_545 4_545 n
O3 Ca1 Ca1 142.93(14) 1_545 103_444 n
O3 Ca1 Ca1 89.72(23) 1_545 103_445 n
O3 Ca1 Ca1 90.28(23) 1_545 103_544 n
O3 Ca1 Ca1 37.07(14) 1_545 103_545 n
O3 Ca1 Ca2 53.45(15) 1_545 3_555 n
O3 Ca1 Ca2 126.63(19) 1_545 4_545 n
O3 Ca1 O3 69.46(5) 2_565 103_454 n
O3 Ca1 O3 178.22(26) 2_565 104_435 n
O3 Ca1 Ba2 126.63(19) 2_565 3_555 n
O3 Ca1 Ba2 53.45(15) 2_565 4_545 n
O3 Ca1 Ca1 89.72(23) 2_565 103_444 n
O3 Ca1 Ca1 142.93(14) 2_565 103_445 n
O3 Ca1 Ca1 37.07(14) 2_565 103_544 n
O3 Ca1 Ca1 90.28(23) 2_565 103_545 n
O3 Ca1 Ca2 126.63(19) 2_565 3_555 n
O3 Ca1 Ca2 53.45(15) 2_565 4_545 n
O3 Ca1 O3 109.5(4) 103_454 104_435 n
O3 Ca1 Ba2 124.79(18) 103_454 3_555 n
O3 Ca1 Ba2 55.13(14) 103_454 4_545 n
O3 Ca1 Ca1 35.31(13) 103_454 103_444 n
O3 Ca1 Ca1 90.07(22) 103_454 103_445 n
O3 Ca1 Ca1 89.93(22) 103_454 103_544 n
O3 Ca1 Ca1 144.69(13) 103_454 103_545 n
O3 Ca1 Ca2 124.79(18) 103_454 3_555 n
O3 Ca1 Ca2 55.13(14) 103_454 4_545 n
O3 Ca1 Ba2 55.13(14) 104_435 3_555 n
O3 Ca1 Ba2 124.79(18) 104_435 4_545 n
O3 Ca1 Ca1 90.07(22) 104_435 103_444 n
O3 Ca1 Ca1 35.31(13) 104_435 103_445 n
O3 Ca1 Ca1 144.69(13) 104_435 103_544 n
O3 Ca1 Ca1 89.93(22) 104_435 103_545 n
O3 Ca1 Ca2 55.13(14) 104_435 3_555 n
O3 Ca1 Ca2 124.79(18) 104_435 4_545 n
Ba2 Ca1 Ba2 179.8898(5) 3_555 4_545 n
Ba2 Ca1 Ca1 89.48(9) 3_555 103_444 n
Ba2 Ca1 Ca1 90.44(9) 3_555 103_445 n
Ba2 Ca1 Ca1 89.56(9) 3_555 103_544 n
Ba2 Ca1 Ca1 90.52(9) 3_555 103_545 n
Ba2 Ca1 Ca2 0.0 3_555 3_555 n
Ba2 Ca1 Ca2 179.8898(5) 3_555 4_545 n
Ba2 Ca1 Ca1 90.44(9) 4_545 103_444 n
Ba2 Ca1 Ca1 89.48(9) 4_545 103_445 n
Ba2 Ca1 Ca1 90.52(9) 4_545 103_544 n
Ba2 Ca1 Ca1 89.56(9) 4_545 103_545 n
Ba2 Ca1 Ca2 179.8898(5) 4_545 3_555 n
Ba2 Ca1 Ca2 0.0 4_545 4_545 n
Ca1 Ca1 Ca1 90.2144(7) 103_444 103_445 n
Ca1 Ca1 Ca1 89.7855(7) 103_444 103_544 n
Ca1 Ca1 Ca1 180.0 103_444 103_545 n
Ca1 Ca1 Ca2 89.48(9) 103_444 3_555 n
Ca1 Ca1 Ca2 90.44(9) 103_444 4_545 n
Ca1 Ca1 Ca1 180.0 103_445 103_544 n
Ca1 Ca1 Ca1 89.7855(7) 103_445 103_545 n
Ca1 Ca1 Ca2 90.44(9) 103_445 3_555 n
Ca1 Ca1 Ca2 89.48(9) 103_445 4_545 n
Ca1 Ca1 Ca1 90.2145(7) 103_544 103_545 n
Ca1 Ca1 Ca2 89.56(9) 103_544 3_555 n
Ca1 Ca1 Ca2 90.52(9) 103_544 4_545 n
Ca1 Ca1 Ca2 90.52(9) 103_545 3_555 n
Ca1 Ca1 Ca2 89.56(9) 103_545 4_545 n
Ca2 Ca1 Ca2 179.8898(5) 3_555 4_545 n
Ba2 Nd2 Ba2 90.185(4) 104_444 104_445 n
Ba2 Nd2 Ba2 91.67(13) 104_444 104_544 n
Ba2 Nd2 Ba2 178.15(13) 104_444 104_545 n
Ba2 Nd2 Ba3 89.98(9) 104_444 1_555 n
Ba2 Nd2 O8 47.50(7) 104_444 101_454 n
Ba2 Nd2 Ca3 89.98(9) 104_444 1_555 n
Ba2 Nd2 Ba2 178.15(13) 104_445 104_544 n
Ba2 Nd2 Ba2 87.97(12) 104_445 104_545 n
Ba2 Nd2 Ba3 91.03(8) 104_445 1_555 n
Ba2 Nd2 O8 42.69(7) 104_445 101_454 n
Ba2 Nd2 Ca3 91.03(8) 104_445 1_555 n
Ba2 Nd2 Ba2 90.185(4) 104_544 104_545 n
Ba2 Nd2 Ba3 88.97(9) 104_544 1_555 n
Ba2 Nd2 O8 139.16(15) 104_544 101_454 n
Ba2 Nd2 Ca3 88.97(9) 104_544 1_555 n
Ba2 Nd2 Ba3 90.05(9) 104_545 1_555 n
Ba2 Nd2 O8 130.65(14) 104_545 101_454 n
Ba2 Nd2 Ca3 90.05(9) 104_545 1_555 n
Ba3 Nd2 O8 89.89(12) 1_555 101_454 n
Ba3 Nd2 Ca3 0.0 1_555 1_555 n
O8 Nd2 Ca3 89.89(12) 101_454 1_555 n
Ba2 Ca2 Ba2 90.185(4) 104_444 104_445 n
Ba2 Ca2 Ba2 91.67(13) 104_444 104_544 n
Ba2 Ca2 Ba2 178.15(13) 104_444 104_545 n
Ba2 Ca2 Ba3 89.98(9) 104_444 1_555 n
Ba2 Ca2 O4 47.79(12) 104_444 101_454 n
Ba2 Ca2 O8 48.27(14) 104_444 4_555 n
Ba2 Ca2 O8 136.71(15) 104_444 4_556 n
Ba2 Ca2 O8 47.50(7) 104_444 101_454 n
Ba2 Ca2 Ca1 90.51(9) 104_444 3_555 n
Ba2 Ca2 Ca2 0.0 104_444 104_444 n
Ba2 Ca2 Ca2 91.67(13) 104_444 104_544 n
Ba2 Ca2 Nd3 89.98(9) 104_444 1_555 n
Ba2 Ca2 Ca3 89.98(9) 104_444 1_555 n
Ba2 Ca2 Ba2 178.15(13) 104_445 104_544 n
Ba2 Ca2 Ba2 87.97(12) 104_445 104_545 n
Ba2 Ca2 Ba3 91.03(8) 104_445 1_555 n
Ba2 Ca2 O4 89.99(15) 104_445 101_454 n
Ba2 Ca2 O8 138.44(14) 104_445 4_555 n
Ba2 Ca2 O8 46.53(15) 104_445 4_556 n
Ba2 Ca2 O8 42.69(7) 104_445 101_454 n
Ba2 Ca2 Ca1 89.55(9) 104_445 3_555 n
Ba2 Ca2 Ca2 90.185(4) 104_445 104_444 n
Ba2 Ca2 Ca2 178.15(13) 104_445 104_544 n
Ba2 Ca2 Nd3 91.03(8) 104_445 1_555 n
Ba2 Ca2 Ca3 91.03(8) 104_445 1_555 n
Ba2 Ca2 Ba2 90.185(4) 104_544 104_545 n
Ba2 Ca2 Ba3 88.97(9) 104_544 1_555 n
Ba2 Ca2 O4 91.25(17) 104_544 101_454 n
Ba2 Ca2 O8 43.41(14) 104_544 4_555 n
Ba2 Ca2 O8 131.62(15) 104_544 4_556 n
Ba2 Ca2 O8 139.16(15) 104_544 101_454 n
Ba2 Ca2 Ca1 90.43(9) 104_544 3_555 n
Ba2 Ca2 Ca2 91.67(13) 104_544 104_444 n
Ba2 Ca2 Ca2 0.0 104_544 104_544 n
Ba2 Ca2 Nd3 88.97(9) 104_544 1_555 n
Ba2 Ca2 Ca3 88.97(9) 104_544 1_555 n
Ba2 Ca2 Ba3 90.05(9) 104_545 1_555 n
Ba2 Ca2 O4 132.18(12) 104_545 101_454 n
Ba2 Ca2 O8 133.58(14) 104_545 4_555 n
Ba2 Ca2 O8 41.44(14) 104_545 4_556 n
Ba2 Ca2 O8 130.65(14) 104_545 101_454 n
Ba2 Ca2 Ca1 89.48(9) 104_545 3_555 n
Ba2 Ca2 Ca2 178.15(13) 104_545 104_444 n
Ba2 Ca2 Ca2 90.185(4) 104_545 104_544 n
Ba2 Ca2 Nd3 90.05(9) 104_545 1_555 n
Ba2 Ca2 Ca3 90.05(9) 104_545 1_555 n
Ba3 Ca2 O4 42.21(12) 1_555 101_454 n
Ba3 Ca2 O8 88.43(9) 1_555 4_555 n
Ba3 Ca2 O8 89.89(10) 1_555 4_556 n
Ba3 Ca2 O8 89.89(12) 1_555 101_454 n
Ba3 Ca2 Ca1 179.2374(25) 1_555 3_555 n
Ba3 Ca2 Ca2 89.98(9) 1_555 104_444 n
Ba3 Ca2 Ca2 88.97(9) 1_555 104_544 n
Ba3 Ca2 Nd3 0.0 1_555 1_555 n
Ba3 Ca2 Ca3 0.0 1_555 1_555 n
O4 Ca2 O8 62.89(16) 101_454 4_555 n
O4 Ca2 O8 118.47(19) 101_454 4_556 n
O4 Ca2 O8 62.19(16) 101_454 101_454 n
O4 Ca2 Ca1 138.29(18) 101_454 3_555 n
O4 Ca2 Ca2 47.79(12) 101_454 104_444 n
O4 Ca2 Ca2 91.25(17) 101_454 104_544 n
O4 Ca2 Nd3 42.21(12) 101_454 1_555 n
O4 Ca2 Ca3 42.21(12) 101_454 1_555 n
O8 Ca2 O8 174.77(25) 4_555 4_556 n
O8 Ca2 O8 95.75(16) 4_555 101_454 n
O8 Ca2 Ca1 91.46(8) 4_555 3_555 n
O8 Ca2 Ca2 48.27(14) 4_555 104_444 n
O8 Ca2 Ca2 43.41(14) 4_555 104_544 n
O8 Ca2 Nd3 88.43(9) 4_555 1_555 n
O8 Ca2 Ca3 88.43(9) 4_555 1_555 n
O8 Ca2 O8 89.20(16) 4_556 101_454 n
O8 Ca2 Ca1 90.16(9) 4_556 3_555 n
O8 Ca2 Ca2 136.71(15) 4_556 104_444 n
O8 Ca2 Ca2 131.62(15) 4_556 104_544 n
O8 Ca2 Nd3 89.89(10) 4_556 1_555 n
O8 Ca2 Ca3 89.89(10) 4_556 1_555 n
O8 Ca2 Ca1 90.87(14) 101_454 3_555 n
O8 Ca2 Ca2 47.50(7) 101_454 104_444 n
O8 Ca2 Ca2 139.16(15) 101_454 104_544 n
O8 Ca2 Nd3 89.89(12) 101_454 1_555 n
O8 Ca2 Ca3 89.89(12) 101_454 1_555 n
Ca1 Ca2 Ca2 90.51(9) 3_555 104_444 n
Ca1 Ca2 Ca2 90.43(9) 3_555 104_544 n
Ca1 Ca2 Nd3 179.2374(25) 3_555 1_555 n
Ca1 Ca2 Ca3 179.2374(25) 3_555 1_555 n
Ca2 Ca2 Ca2 91.67(13) 104_444 104_544 n
Ca2 Ca2 Nd3 89.98(9) 104_444 1_555 n
Ca2 Ca2 Ca3 89.98(9) 104_444 1_555 n
Ca2 Ca2 Nd3 88.97(9) 104_544 1_555 n
Ca2 Ca2 Ca3 88.97(9) 104_544 1_555 n
Nd3 Ca2 Ca3 0.0 1_555 1_555 n
Ba2 Nd3 Ba3 90.00(9) 1_555 104_444 n
Ba2 Nd3 Ba3 91.03(9) 1_555 104_544 n
Ba2 Nd3 O4 51.54(12) 1_555 4_555 n
Ba2 Nd3 O4 49.68(12) 1_555 101_454 n
Ba2 Nd3 O5 54.26(13) 1_555 1_555 n
Ba2 Nd3 O5 56.10(12) 1_555 104_445 n
Ba2 Nd3 O7 161.93(23) 1_555 2_566 n
Ba2 Nd3 O9 102.40(14) 1_555 4_555 n
Ba2 Nd3 O9 99.72(16) 1_555 101_454 n
Ba2 Nd3 Ca2 0.0 1_555 1_555 n
Ba3 Nd3 Ba3 93.74(11) 104_444 104_544 n
Ba3 Nd3 O4 92.01(18) 104_444 4_555 n
Ba3 Nd3 O4 40.32(12) 104_444 101_454 n
Ba3 Nd3 O5 144.02(12) 104_444 1_555 n
Ba3 Nd3 O5 89.03(17) 104_444 104_445 n
Ba3 Nd3 O7 107.89(19) 104_444 2_566 n
Ba3 Nd3 O9 51.65(25) 104_444 4_555 n
Ba3 Nd3 O9 38.56(13) 104_444 101_454 n
Ba3 Nd3 Ca2 90.00(9) 104_444 1_555 n
Ba3 Nd3 O4 39.50(11) 104_544 4_555 n
Ba3 Nd3 O4 93.74(18) 104_544 101_454 n
Ba3 Nd3 O5 91.19(18) 104_544 1_555 n
Ba3 Nd3 O5 147.04(10) 104_544 104_445 n
Ba3 Nd3 O7 90.28(21) 104_544 2_566 n
Ba3 Nd3 O9 44.28(24) 104_544 4_555 n
Ba3 Nd3 O9 130.29(17) 104_544 101_454 n
Ba3 Nd3 Ca2 91.03(9) 104_544 1_555 n
O4 Nd3 O4 68.12(7) 4_555 101_454 n
O4 Nd3 O5 69.98(24) 4_555 1_555 n
O4 Nd3 O5 107.62(14) 4_555 104_445 n
O4 Nd3 O7 127.84(28) 4_555 2_566 n
O4 Nd3 O9 64.23(22) 4_555 4_555 n
O4 Nd3 O9 127.00(21) 4_555 101_454 n
O4 Nd3 Ca2 51.54(12) 4_555 1_555 n
O4 Nd3 O5 103.82(15) 101_454 1_555 n
O4 Nd3 O5 67.85(23) 101_454 104_445 n
O4 Nd3 O7 148.13(25) 101_454 2_566 n
O4 Nd3 O9 70.66(24) 101_454 4_555 n
O4 Nd3 O9 60.70(18) 101_454 101_454 n
O4 Nd3 Ca2 49.68(12) 101_454 1_555 n
O5 Nd3 O5 68.62(7) 1_555 104_445 n
O5 Nd3 O7 107.70(24) 1_555 2_566 n
O5 Nd3 O9 132.47(30) 1_555 4_555 n
O5 Nd3 O9 133.90(22) 1_555 101_454 n
O5 Nd3 Ca2 54.26(13) 1_555 1_555 n
O5 Nd3 O7 120.04(25) 104_445 2_566 n
O5 Nd3 O9 137.32(29) 104_445 4_555 n
O5 Nd3 O9 65.35(20) 104_445 101_454 n
O5 Nd3 Ca2 56.10(12) 104_445 1_555 n
O7 Nd3 O9 91.04(22) 2_566 4_555 n
O7 Nd3 O9 93.12(24) 2_566 101_454 n
O7 Nd3 Ca2 161.93(23) 2_566 1_555 n
O9 Nd3 O9 86.06(26) 4_555 101_454 n
O9 Nd3 Ca2 102.40(14) 4_555 1_555 n
O9 Nd3 Ca2 99.72(16) 101_454 1_555 n
Ba2 Ca3 Ba3 90.00(9) 1_555 104_444 n
Ba2 Ca3 Ba3 88.97(8) 1_555 104_445 n
Ba2 Ca3 Ba3 91.03(9) 1_555 104_544 n
Ba2 Ca3 Ba3 89.93(9) 1_555 104_545 n
Ba2 Ca3 Fe2 59.79(7) 1_555 4_555 n
Ba2 Ca3 Fe2 59.57(9) 1_555 101_554 n
Ba2 Ca3 O4 51.54(12) 1_555 4_555 n
Ba2 Ca3 O4 49.68(12) 1_555 101_454 n
Ba2 Ca3 O5 54.26(13) 1_555 1_555 n
Ba2 Ca3 O5 56.10(12) 1_555 104_445 n
Ba2 Ca3 O7 161.93(23) 1_555 2_566 n
Ba2 Ca3 O9 102.40(14) 1_555 4_555 n
Ba2 Ca3 O9 99.72(16) 1_555 101_454 n
Ba2 Ca3 Nd2 0.0 1_555 1_555 n
Ba2 Ca3 Ca2 0.0 1_555 1_555 n
Ba2 Ca3 Ca3 90.00(9) 1_555 104_444 n
Ba2 Ca3 Ca3 91.03(9) 1_555 104_544 n
Ba3 Ca3 Ba3 90.086(7) 104_444 104_445 n
Ba3 Ca3 Ba3 93.74(11) 104_444 104_544 n
Ba3 Ca3 Ba3 176.17(10) 104_444 104_545 n
Ba3 Ca3 Fe2 52.45(10) 104_444 4_555 n
Ba3 Ca3 Fe2 130.14(9) 104_444 101_554 n
Ba3 Ca3 O4 92.01(18) 104_444 4_555 n
Ba3 Ca3 O4 40.32(12) 104_444 101_454 n
Ba3 Ca3 O5 144.02(12) 104_444 1_555 n
Ba3 Ca3 O5 89.03(17) 104_444 104_445 n
Ba3 Ca3 O7 107.89(19) 104_444 2_566 n
Ba3 Ca3 O9 51.65(25) 104_444 4_555 n
Ba3 Ca3 O9 38.56(13) 104_444 101_454 n
Ba3 Ca3 Nd2 90.00(9) 104_444 1_555 n
Ba3 Ca3 Ca2 90.00(9) 104_444 1_555 n
Ba3 Ca3 Ca3 0.0 104_444 104_444 n
Ba3 Ca3 Ca3 93.74(11) 104_444 104_544 n
Ba3 Ca3 Ba3 176.17(10) 104_445 104_544 n
Ba3 Ca3 Ba3 86.09(10) 104_445 104_545 n
Ba3 Ca3 Fe2 127.19(9) 104_445 4_555 n
Ba3 Ca3 Fe2 124.22(9) 104_445 101_554 n
Ba3 Ca3 O4 140.43(12) 104_445 4_555 n
Ba3 Ca3 O4 89.17(16) 104_445 101_454 n
Ba3 Ca3 O5 85.71(20) 104_445 1_555 n
Ba3 Ca3 O5 32.89(11) 104_445 104_445 n
Ba3 Ca3 O7 88.54(22) 104_445 2_566 n
Ba3 Ca3 O9 139.37(24) 104_445 4_555 n
Ba3 Ca3 O9 53.43(13) 104_445 101_454 n
Ba3 Ca3 Nd2 88.97(8) 104_445 1_555 n
Ba3 Ca3 Ca2 88.97(8) 104_445 1_555 n
Ba3 Ca3 Ca3 90.086(7) 104_445 104_444 n
Ba3 Ca3 Ca3 176.17(10) 104_445 104_544 n
Ba3 Ca3 Ba3 90.086(7) 104_544 104_545 n
Ba3 Ca3 Fe2 55.78(10) 104_544 4_555 n
Ba3 Ca3 Fe2 52.83(5) 104_544 101_554 n
Ba3 Ca3 O4 39.50(11) 104_544 4_555 n
Ba3 Ca3 O4 93.74(18) 104_544 101_454 n
Ba3 Ca3 O5 91.19(18) 104_544 1_555 n
Ba3 Ca3 O5 147.04(10) 104_544 104_445 n
Ba3 Ca3 O7 90.28(21) 104_544 2_566 n
Ba3 Ca3 O9 44.28(24) 104_544 4_555 n
Ba3 Ca3 O9 130.29(17) 104_544 101_454 n
Ba3 Ca3 Nd2 91.03(9) 104_544 1_555 n
Ba3 Ca3 Ca2 91.03(9) 104_544 1_555 n
Ba3 Ca3 Ca3 93.74(11) 104_544 104_444 n
Ba3 Ca3 Ca3 0.0 104_544 104_544 n
Ba3 Ca3 Fe2 130.42(8) 104_545 4_555 n
Ba3 Ca3 Fe2 52.72(4) 104_545 101_554 n
Ba3 Ca3 O4 90.94(16) 104_545 4_555 n
Ba3 Ca3 O4 139.44(12) 104_545 101_454 n
Ba3 Ca3 O5 35.68(12) 104_545 1_555 n
Ba3 Ca3 O5 87.75(19) 104_545 104_445 n
Ba3 Ca3 O7 72.05(19) 104_545 2_566 n
Ba3 Ca3 O9 132.04(24) 104_545 4_555 n
Ba3 Ca3 O9 137.76(17) 104_545 101_454 n
Ba3 Ca3 Nd2 89.93(9) 104_545 1_555 n
Ba3 Ca3 Ca2 89.93(9) 104_545 1_555 n
Ba3 Ca3 Ca3 176.17(10) 104_545 104_444 n
Ba3 Ca3 Ca3 90.086(7) 104_545 104_544 n
Fe2 Ca3 Fe2 77.72(8) 4_555 101_554 n
Fe2 Ca3 O4 39.57(15) 4_555 4_555 n
Fe2 Ca3 O4 38.01(16) 4_555 101_454 n
Fe2 Ca3 O5 103.77(17) 4_555 1_555 n
Fe2 Ca3 O5 102.56(17) 4_555 104_445 n
Fe2 Ca3 O7 133.74(20) 4_555 2_566 n
Fe2 Ca3 O9 42.93(13) 4_555 4_555 n
Fe2 Ca3 O9 88.63(17) 4_555 101_454 n
Fe2 Ca3 Nd2 59.79(7) 4_555 1_555 n
Fe2 Ca3 Ca2 59.79(7) 4_555 1_555 n
Fe2 Ca3 Ca3 52.45(10) 4_555 104_444 n
Fe2 Ca3 Ca3 55.78(10) 4_555 104_544 n
Fe2 Ca3 O4 38.23(16) 101_554 4_555 n
Fe2 Ca3 O4 99.56(12) 101_554 101_454 n
Fe2 Ca3 O5 38.61(18) 101_554 1_555 n
Fe2 Ca3 O5 101.74(12) 101_554 104_445 n
Fe2 Ca3 O7 107.91(24) 101_554 2_566 n
Fe2 Ca3 O9 94.41(23) 101_554 4_555 n
Fe2 Ca3 O9 158.94(14) 101_554 101_454 n
Fe2 Ca3 Nd2 59.57(9) 101_554 1_555 n
Fe2 Ca3 Ca2 59.57(9) 101_554 1_555 n
Fe2 Ca3 Ca3 130.14(9) 101_554 104_444 n
Fe2 Ca3 Ca3 52.83(5) 101_554 104_544 n
O4 Ca3 O4 68.12(7) 4_555 101_454 n
O4 Ca3 O5 69.98(24) 4_555 1_555 n
O4 Ca3 O5 107.62(14) 4_555 104_445 n
O4 Ca3 O7 127.84(28) 4_555 2_566 n
O4 Ca3 O9 64.23(22) 4_555 4_555 n
O4 Ca3 O9 127.00(21) 4_555 101_454 n
O4 Ca3 Nd2 51.54(12) 4_555 1_555 n
O4 Ca3 Ca2 51.54(12) 4_555 1_555 n
O4 Ca3 Ca3 92.01(18) 4_555 104_444 n
O4 Ca3 Ca3 39.50(11) 4_555 104_544 n
O4 Ca3 O5 103.82(15) 101_454 1_555 n
O4 Ca3 O5 67.85(23) 101_454 104_445 n
O4 Ca3 O7 148.13(25) 101_454 2_566 n
O4 Ca3 O9 70.66(24) 101_454 4_555 n
O4 Ca3 O9 60.70(18) 101_454 101_454 n
O4 Ca3 Nd2 49.68(12) 101_454 1_555 n
O4 Ca3 Ca2 49.68(12) 101_454 1_555 n
O4 Ca3 Ca3 40.32(12) 101_454 104_444 n
O4 Ca3 Ca3 93.74(18) 101_454 104_544 n
O5 Ca3 O5 68.62(7) 1_555 104_445 n
O5 Ca3 O7 107.70(24) 1_555 2_566 n
O5 Ca3 O9 132.47(30) 1_555 4_555 n
O5 Ca3 O9 133.90(22) 1_555 101_454 n
O5 Ca3 Nd2 54.26(13) 1_555 1_555 n
O5 Ca3 Ca2 54.26(13) 1_555 1_555 n
O5 Ca3 Ca3 144.02(12) 1_555 104_444 n
O5 Ca3 Ca3 91.19(18) 1_555 104_544 n
O5 Ca3 O7 120.04(25) 104_445 2_566 n
O5 Ca3 O9 137.32(29) 104_445 4_555 n
O5 Ca3 O9 65.35(20) 104_445 101_454 n
O5 Ca3 Nd2 56.10(12) 104_445 1_555 n
O5 Ca3 Ca2 56.10(12) 104_445 1_555 n
O5 Ca3 Ca3 89.03(17) 104_445 104_444 n
O5 Ca3 Ca3 147.04(10) 104_445 104_544 n
O7 Ca3 O9 91.04(22) 2_566 4_555 n
O7 Ca3 O9 93.12(24) 2_566 101_454 n
O7 Ca3 Nd2 161.93(23) 2_566 1_555 n
O7 Ca3 Ca2 161.93(23) 2_566 1_555 n
O7 Ca3 Ca3 107.89(19) 2_566 104_444 n
O7 Ca3 Ca3 90.28(21) 2_566 104_544 n
O9 Ca3 O9 86.06(26) 4_555 101_454 n
O9 Ca3 Nd2 102.40(14) 4_555 1_555 n
O9 Ca3 Ca2 102.40(14) 4_555 1_555 n
O9 Ca3 Ca3 51.65(25) 4_555 104_444 n
O9 Ca3 Ca3 44.28(24) 4_555 104_544 n
O9 Ca3 Nd2 99.72(16) 101_454 1_555 n
O9 Ca3 Ca2 99.72(16) 101_454 1_555 n
O9 Ca3 Ca3 38.56(13) 101_454 104_444 n
O9 Ca3 Ca3 130.29(17) 101_454 104_544 n
Nd2 Ca3 Ca2 0.0 1_555 1_555 n
Nd2 Ca3 Ca3 90.00(9) 1_555 104_444 n
Nd2 Ca3 Ca3 91.03(9) 1_555 104_544 n
Ca2 Ca3 Ca3 90.00(9) 1_555 104_444 n
Ca2 Ca3 Ca3 91.03(9) 1_555 104_544 n
Ca3 Ca3 Ca3 93.74(11) 104_444 104_544 n

loop_
_geom_bond_atom_site_label_1
_geom_bond_atom_site_label_2
_geom_bond_distance
_geom_bond_site_symmetry_2
_geom_bond_publ_flag
Fe1 O1 2.031(11) 1_555 n
Fe1 O1 2.033(11) 104_455 n
Fe1 O3 2.001(9) 2_566 n
Fe1 O3 1.968(9) 103_465 n
Fe1 Ba2 3.3974(33) 4_545 n
Fe1 Ba2 3.3632(33) 4_546 n
Fe1 Ba2 3.350(6) 101_445 n
Fe1 Ba2 3.396(6) 101_545 n
Fe1 O8 1.9530(33) 1_555 n
Fe1 Nd1 3.4448(18) 1_555 n
Fe1 Nd1 3.3365(17) 1_556 n
Fe1 Nd1 3.356(6) 103_455 n
Fe1 Nd1 3.408(6) 103_555 n
Fe1 Ca1 3.4448(18) 1_555 n
Fe1 Ca1 3.3365(17) 1_556 n
Fe1 Ca1 3.356(6) 103_455 n
Fe1 Ca1 3.408(6) 103_555 n
Fe1 Nd2 3.3974(33) 4_545 n
Fe1 Nd2 3.3632(33) 4_546 n
Fe1 Nd2 3.350(6) 101_445 n
Fe1 Nd2 3.396(6) 101_545 n
Fe1 Ca2 3.3974(33) 4_545 n
Fe1 Ca2 3.3632(33) 4_546 n
Fe1 Ca2 3.350(6) 101_445 n
Fe1 Ca2 3.396(6) 101_545 n
O1 Fe1 2.031(11) 1_555 n
O1 Fe1 2.033(11) 104_555 n
O1 Ba2 2.907(8) 4_545 n
O1 Ba2 2.890(8) 101_545 n
O1 Nd1 2.595(9) 1_555 n
O1 Nd1 2.579(9) 103_555 n
O1 Ca1 2.595(9) 1_555 n
O1 Ca1 2.579(9) 103_555 n
O1 Nd2 2.907(8) 4_545 n
O1 Nd2 2.890(8) 101_545 n
O1 Ca2 2.907(8) 4_545 n
O1 Ca2 2.890(8) 101_545 n
O3 Fe1 2.001(9) 2_566 n
O3 Fe1 1.968(9) 103_564 n
O3 Ba2 3.081(6) 3_565 n
O3 Ba2 3.159(7) 102_565 n
O3 Nd1 2.389(8) 1_565 n
O3 Nd1 2.492(8) 103_565 n
O3 Ca1 2.389(8) 1_565 n
O3 Ca1 2.492(8) 103_565 n
O3 Nd2 3.081(6) 3_565 n
O3 Ca2 3.081(6) 3_565 n
O3 Ca2 3.159(7) 102_565 n
Ba2 Fe1 3.3974(33) 4_555 n
Ba2 Fe1 3.3632(33) 4_556 n
Ba2 Fe1 3.396(6) 101_454 n
Ba2 Fe1 3.350(6) 101_554 n
Ba2 O1 2.907(8) 4_555 n
Ba2 O1 2.890(8) 101_454 n
Ba2 O3 3.081(6) 3_565 n
Ba2 O3 3.159(7) 102_465 n
Ba2 Ba2 3.876(4) 104_454 n
Ba2 Ba2 4.004(4) 104_455 n
Ba2 Ba2 3.876(4) 104_554 n
Ba2 Ba2 4.004(4) 104_555 n
Ba2 Ba3 3.6630(23) 1_555 n
Ba2 Fe2 3.4234(34) 4_555 n
Ba2 Fe2 3.4968(34) 4_556 n
Ba2 Fe2 3.497(5) 101_454 n
Ba2 Fe2 3.406(5) 101_554 n
Ba2 O4 2.877(6) 4_555 n
Ba2 O4 2.795(5) 101_454 n
Ba2 O5 2.982(6) 1_555 n
Ba2 O5 3.083(6) 104_455 n
Ba2 O8 2.858(4) 4_555 n
Ba2 O8 2.729(4) 4_556 n
Ba2 O8 2.664(6) 101_454 n
Ba2 O8 2.906(6) 101_554 n
Ba2 Nd1 3.8327(18) 3_555 n
Ba2 Ca1 3.8327(18) 3_555 n
Ba2 Nd2 3.876(4) 104_454 n
Ba2 Nd2 4.004(4) 104_455 n
Ba2 Nd2 3.876(4) 104_554 n
Ba2 Nd2 4.004(4) 104_555 n
Ba2 Ca2 3.876(4) 104_454 n
Ba2 Ca2 4.004(4) 104_455 n
Ba2 Ca2 3.876(4) 104_554 n
Ba2 Ca2 4.004(4) 104_555 n
Ba2 Nd3 3.6630(23) 1_555 n
Ba2 Ca3 3.6630(23) 1_555 n
Ba3 Ba2 3.6630(23) 1_555 n
Ba3 Ba3 4.3657(26) 3_565 n
Ba3 Ba3 3.8096(34) 104_454 n
Ba3 Ba3 4.073(4) 104_455 n
Ba3 Ba3 3.8096(34) 104_554 n
Ba3 Ba3 4.073(4) 104_555 n
Ba3 Fe2 3.1467(31) 4_555 n
Ba3 Fe2 3.3085(31) 4_556 n
Ba3 Fe2 3.306(5) 101_454 n
Ba3 Fe2 3.131(4) 101_554 n
Ba3 Fe3 3.7926(33) 2_565 n
Ba3 Fe3 3.3138(32) 2_566 n
Ba3 Fe3 3.421(5) 101_454 n
Ba3 Fe3 3.720(5) 101_554 n
Ba3 O4 2.504(6) 4_555 n
Ba3 O4 2.462(6) 101_454 n
Ba3 O5 2.376(7) 1_555 n
Ba3 O5 2.552(7) 104_455 n
Ba3 O7 2.2946(27) 2_566 n
Ba3 O9 2.394(7) 4_555 n
Ba3 O9 3.281(7) 4_556 n
Ba3 O9 2.681(10) 101_454 n
Ba3 O9 2.988(10) 101_554 n
Ba3 Nd2 3.6630(23) 1_555 n
Ba3 Ca2 3.6630(23) 1_555 n
Ba3 Nd3 4.3657(26) 3_565 n
Ba3 Nd3 3.8096(34) 104_454 n
Ba3 Nd3 4.073(4) 104_455 n
Ba3 Nd3 3.8096(34) 104_554 n
Ba3 Nd3 4.073(4) 104_555 n
Ba3 Ca3 4.3657(26) 3_565 n
Ba3 Ca3 3.8096(34) 104_454 n
Ba3 Ca3 4.073(4) 104_455 n
Ba3 Ca3 3.8096(34) 104_554 n
Ba3 Ca3 4.073(4) 104_555 n
Fe2 Ba2 3.4234(34) 4_545 n
Fe2 Ba2 3.4968(34) 4_546 n
Fe2 Ba2 3.406(5) 101_445 n
Fe2 Ba2 3.497(5) 101_545 n
Fe2 Ba3 3.1467(31) 4_545 n
Fe2 Ba3 3.3085(31) 4_546 n
Fe2 Ba3 3.131(4) 101_445 n
Fe2 Ba3 3.306(5) 101_545 n
Fe2 O4 2.006(7) 1_555 n
Fe2 O4 1.938(7) 104_455 n
Fe2 O5 2.013(7) 4_546 n
Fe2 O5 1.955(7) 101_445 n
Fe2 O8 2.0159(34) 1_555 n
Fe2 O9 2.145(5) 1_555 n
Fe2 Nd2 3.4234(34) 4_545 n
Fe2 Nd2 3.406(5) 101_445 n
Fe2 Ca2 3.4234(34) 4_545 n
Fe2 Ca2 3.4968(34) 4_546 n
Fe2 Ca2 3.406(5) 101_445 n
Fe2 Ca2 3.497(5) 101_545 n
Fe2 Nd3 3.1467(31) 4_545 n
Fe2 Nd3 3.3085(31) 4_546 n
Fe2 Nd3 3.131(4) 101_445 n
Fe2 Nd3 3.306(5) 101_545 n
Fe2 Ca3 3.1467(31) 4_545 n
Fe2 Ca3 3.3085(31) 4_546 n
Fe2 Ca3 3.131(4) 101_445 n
Fe2 Ca3 3.306(5) 101_545 n
Fe3 Ba3 3.7926(33) 2_565 n
Fe3 Ba3 3.3138(32) 2_566 n
Fe3 Ba3 3.7926(33) 4_545 n
Fe3 Ba3 3.3138(32) 4_546 n
Fe3 Ba3 3.720(5) 101_445 n
Fe3 Ba3 3.421(5) 101_545 n
Fe3 Ba3 3.720(5) 103_465 n
Fe3 Ba3 3.421(5) 103_565 n
Fe3 O7 1.982(8) 1_555 n
Fe3 O7 2.497(9) 102_456 n
Fe3 O9 1.862(5) 1_555 n
Fe3 O9 1.862(5) 3_555 n
Fe3 Nd3 3.3138(32) 2_566 n
Fe3 Nd3 3.3138(32) 4_546 n
Fe3 Nd3 3.421(5) 101_545 n
Fe3 Nd3 3.421(5) 103_565 n
Fe3 Ca3 3.3138(32) 2_566 n
Fe3 Ca3 3.3138(32) 4_546 n
Fe3 Ca3 3.421(5) 101_545 n
Fe3 Ca3 3.421(5) 103_565 n
O4 Ba2 2.877(6) 4_545 n
O4 Ba2 2.795(5) 101_545 n
O4 Ba3 2.504(6) 4_545 n
O4 Ba3 2.462(6) 101_545 n
O4 Fe2 2.006(7) 1_555 n
O4 Fe2 1.938(7) 104_555 n
O4 Nd2 2.877(6) 4_545 n
O4 Nd2 2.795(5) 101_545 n
O4 Ca2 2.877(6) 4_545 n
O4 Ca2 2.795(5) 101_545 n
O4 Nd3 2.504(6) 4_545 n
O4 Nd3 2.462(6) 101_545 n
O4 Ca3 2.504(6) 4_545 n
O4 Ca3 2.462(6) 101_545 n
O5 Ba2 2.982(6) 1_555 n
O5 Ba2 3.083(6) 104_555 n
O5 Ba3 2.376(7) 1_555 n
O5 Ba3 2.552(7) 104_555 n
O5 Fe2 2.013(7) 4_556 n
O5 Fe2 1.955(7) 101_554 n
O5 Nd2 2.982(6) 1_555 n
O5 Nd2 3.083(6) 104_555 n
O5 Ca2 2.982(6) 1_555 n
O5 Ca2 3.083(6) 104_555 n
O5 Nd3 2.376(7) 1_555 n
O5 Nd3 2.552(7) 104_555 n
O5 Ca3 2.376(7) 1_555 n
O5 Ca3 2.552(7) 104_555 n
O7 Ba3 2.2946(27) 2_566 n
O7 Ba3 2.2946(27) 4_546 n
O7 Fe3 1.982(8) 1_555 n
O7 Fe3 2.497(9) 102_556 n
O7 Nd3 2.2946(27) 2_566 n
O7 Nd3 2.2946(27) 4_546 n
O7 Ca3 2.2946(27) 2_566 n
O7 Ca3 2.2946(27) 4_546 n
O8 Fe1 1.9530(33) 1_555 n
O8 Ba2 2.858(4) 4_545 n
O8 Ba2 2.729(4) 4_546 n
O8 Ba2 2.906(6) 101_445 n
O8 Ba2 2.664(6) 101_545 n
O8 Fe2 2.0159(34) 1_555 n
O8 Nd2 2.858(4) 4_545 n
O8 Nd2 2.729(4) 4_546 n
O8 Nd2 2.906(6) 101_445 n
O8 Nd2 2.664(6) 101_545 n
O8 Ca2 2.858(4) 4_545 n
O8 Ca2 2.729(4) 4_546 n
O8 Ca2 2.906(6) 101_445 n
O8 Ca2 2.664(6) 101_545 n
O9 Ba3 2.394(7) 4_545 n
O9 Ba3 3.281(7) 4_546 n
O9 Ba3 2.988(10) 101_445 n
O9 Ba3 2.681(10) 101_545 n
O9 Fe2 2.145(5) 1_555 n
O9 Fe3 1.862(5) 1_555 n
O9 Nd3 2.394(7) 4_545 n
O9 Nd3 2.988(10) 101_445 n
O9 Nd3 2.681(10) 101_545 n
O9 Ca3 2.394(7) 4_545 n
O9 Ca3 2.988(10) 101_445 n
O9 Ca3 2.681(10) 101_545 n
Nd1 Fe1 3.3365(17) 1_554 n
Nd1 Fe1 3.4448(18) 1_555 n
Nd1 Fe1 3.4448(18) 2_555 n
Nd1 Fe1 3.3365(17) 2_556 n
Nd1 Fe1 3.408(6) 103_454 n
Nd1 Fe1 3.356(6) 103_554 n
Nd1 Fe1 3.408(6) 104_455 n
Nd1 Fe1 3.356(6) 104_555 n
Nd1 O1 2.595(9) 1_555 n
Nd1 O1 2.595(9) 2_555 n
Nd1 O1 2.579(9) 103_454 n
Nd1 O1 2.579(9) 104_455 n
Nd1 O3 2.389(8) 1_545 n
Nd1 O3 2.389(8) 2_565 n
Nd1 O3 2.492(8) 103_464 n
Nd1 O3 2.492(8) 104_445 n
Nd1 Ba2 3.8327(18) 3_555 n
Nd1 Ba2 3.8327(18) 4_545 n
Nd1 Nd1 3.939240(20) 103_454 n
Nd1 Nd1 3.939240(20) 103_455 n
Nd1 Nd1 3.939240(20) 103_554 n
Nd1 Nd1 3.939240(20) 103_555 n
Nd1 Ca1 3.939240(20) 103_454 n
Nd1 Ca1 3.939240(20) 103_455 n
Nd1 Ca1 3.939240(20) 103_554 n
Nd1 Ca1 3.939240(20) 103_555 n
Nd1 Nd2 3.8327(18) 3_555 n
Nd1 Nd2 3.8327(18) 4_545 n
Nd1 Ca2 3.8327(18) 3_555 n
Nd1 Ca2 3.8327(18) 4_545 n
Ca1 Fe1 3.3365(17) 1_554 n
Ca1 Fe1 3.4448(18) 1_555 n
Ca1 Fe1 3.4448(18) 2_555 n
Ca1 Fe1 3.3365(17) 2_556 n
Ca1 Fe1 3.408(6) 103_454 n
Ca1 Fe1 3.356(6) 103_554 n
Ca1 Fe1 3.408(6) 104_455 n
Ca1 Fe1 3.356(6) 104_555 n
Ca1 O1 2.595(9) 1_555 n
Ca1 O1 2.595(9) 2_555 n
Ca1 O1 2.579(9) 103_454 n
Ca1 O1 2.579(9) 104_455 n
Ca1 O3 2.389(8) 1_545 n
Ca1 O3 2.389(8) 2_565 n
Ca1 O3 2.492(8) 103_464 n
Ca1 O3 2.492(8) 104_445 n
Ca1 Ba2 3.8327(18) 3_555 n
Ca1 Ba2 3.8327(18) 4_545 n
Ca1 Nd1 3.939240(20) 103_454 n
Ca1 Nd1 3.939240(20) 103_455 n
Ca1 Nd1 3.939240(20) 103_554 n
Ca1 Nd1 3.939240(20) 103_555 n
Ca1 Ca1 3.939240(20) 103_454 n
Ca1 Ca1 3.939240(20) 103_455 n
Ca1 Ca1 3.939240(20) 103_554 n
Ca1 Ca1 3.939240(20) 103_555 n
Ca1 Nd2 3.8327(18) 3_555 n
Ca1 Nd2 3.8327(18) 4_545 n
Ca1 Ca2 3.8327(18) 3_555 n
Ca1 Ca2 3.8327(18) 4_545 n
Nd2 Fe1 3.3974(33) 4_555 n
Nd2 Fe1 3.3632(33) 4_556 n
Nd2 Fe1 3.396(6) 101_454 n
Nd2 Fe1 3.350(6) 101_554 n
Nd2 O1 2.907(8) 4_555 n
Nd2 O1 2.890(8) 101_454 n
Nd2 O3 3.081(6) 3_565 n
Nd2 Ba2 3.876(4) 104_454 n
Nd2 Ba2 4.004(4) 104_455 n
Nd2 Ba2 3.876(4) 104_554 n
Nd2 Ba2 4.004(4) 104_555 n
Nd2 Ba3 3.6630(23) 1_555 n
Nd2 Fe2 3.4234(34) 4_555 n
Nd2 Fe2 3.406(5) 101_554 n
Nd2 O4 2.877(6) 4_555 n
Nd2 O4 2.795(5) 101_454 n
Nd2 O5 2.982(6) 1_555 n
Nd2 O5 3.083(6) 104_455 n
Nd2 O8 2.858(4) 4_555 n
Nd2 O8 2.729(4) 4_556 n
Nd2 O8 2.664(6) 101_454 n
Nd2 O8 2.906(6) 101_554 n
Nd2 Nd1 3.8327(18) 3_555 n
Nd2 Ca1 3.8327(18) 3_555 n
Nd2 Nd2 3.876(4) 104_454 n
Nd2 Nd2 4.004(4) 104_455 n
Nd2 Nd2 3.876(4) 104_554 n
Nd2 Nd2 4.004(4) 104_555 n
Nd2 Ca2 3.876(4) 104_454 n
Nd2 Ca2 4.004(4) 104_455 n
Nd2 Ca2 3.876(4) 104_554 n
Nd2 Ca2 4.004(4) 104_555 n
Nd2 Nd3 3.6630(23) 1_555 n
Nd2 Ca3 3.6630(23) 1_555 n
Ca2 Fe1 3.3974(33) 4_555 n
Ca2 Fe1 3.3632(33) 4_556 n
Ca2 Fe1 3.396(6) 101_454 n
Ca2 Fe1 3.350(6) 101_554 n
Ca2 O1 2.907(8) 4_555 n
Ca2 O1 2.890(8) 101_454 n
Ca2 O3 3.081(6) 3_565 n
Ca2 O3 3.159(7) 102_465 n
Ca2 Ba2 3.876(4) 104_454 n
Ca2 Ba2 4.004(4) 104_455 n
Ca2 Ba2 3.876(4) 104_554 n
Ca2 Ba2 4.004(4) 104_555 n
Ca2 Ba3 3.6630(23) 1_555 n
Ca2 Fe2 3.4234(34) 4_555 n
Ca2 Fe2 3.4968(34) 4_556 n
Ca2 Fe2 3.497(5) 101_454 n
Ca2 Fe2 3.406(5) 101_554 n
Ca2 O4 2.877(6) 4_555 n
Ca2 O4 2.795(5) 101_454 n
Ca2 O5 2.982(6) 1_555 n
Ca2 O5 3.083(6) 104_455 n
Ca2 O8 2.858(4) 4_555 n
Ca2 O8 2.729(4) 4_556 n
Ca2 O8 2.664(6) 101_454 n
Ca2 O8 2.906(6) 101_554 n
Ca2 Nd1 3.8327(18) 3_555 n
Ca2 Ca1 3.8327(18) 3_555 n
Ca2 Nd2 3.876(4) 104_454 n
Ca2 Nd2 4.004(4) 104_455 n
Ca2 Nd2 3.876(4) 104_554 n
Ca2 Nd2 4.004(4) 104_555 n
Ca2 Ca2 3.876(4) 104_454 n
Ca2 Ca2 4.004(4) 104_455 n
Ca2 Ca2 3.876(4) 104_554 n
Ca2 Ca2 4.004(4) 104_555 n
Ca2 Nd3 3.6630(23) 1_555 n
Ca2 Ca3 3.6630(23) 1_555 n
Nd3 Ba2 3.6630(23) 1_555 n
Nd3 Ba3 4.3657(26) 3_565 n
Nd3 Ba3 3.8096(34) 104_454 n
Nd3 Ba3 4.073(4) 104_455 n
Nd3 Ba3 3.8096(34) 104_554 n
Nd3 Ba3 4.073(4) 104_555 n
Nd3 Fe2 3.1467(31) 4_555 n
Nd3 Fe2 3.3085(31) 4_556 n
Nd3 Fe2 3.306(5) 101_454 n
Nd3 Fe2 3.131(4) 101_554 n
Nd3 Fe3 3.3138(32) 2_566 n
Nd3 Fe3 3.421(5) 101_454 n
Nd3 O4 2.504(6) 4_555 n
Nd3 O4 2.462(6) 101_454 n
Nd3 O5 2.376(7) 1_555 n
Nd3 O5 2.552(7) 104_455 n
Nd3 O7 2.2946(27) 2_566 n
Nd3 O9 2.394(7) 4_555 n
Nd3 O9 2.681(10) 101_454 n
Nd3 O9 2.988(10) 101_554 n
Nd3 Nd2 3.6630(23) 1_555 n
Nd3 Ca2 3.6630(23) 1_555 n
Nd3 Nd3 3.8096(34) 104_454 n
Nd3 Nd3 3.8096(34) 104_554 n
Nd3 Ca3 3.8096(34) 104_454 n
Nd3 Ca3 4.073(4) 104_455 n
Nd3 Ca3 3.8096(34) 104_554 n
Nd3 Ca3 4.073(4) 104_555 n
Ca3 Ba2 3.6630(23) 1_555 n
Ca3 Ba3 4.3657(26) 3_565 n
Ca3 Ba3 3.8096(34) 104_454 n
Ca3 Ba3 4.073(4) 104_455 n
Ca3 Ba3 3.8096(34) 104_554 n
Ca3 Ba3 4.073(4) 104_555 n
Ca3 Fe2 3.1467(31) 4_555 n
Ca3 Fe2 3.3085(31) 4_556 n
Ca3 Fe2 3.306(5) 101_454 n
Ca3 Fe2 3.131(4) 101_554 n
Ca3 Fe3 3.3138(32) 2_566 n
Ca3 Fe3 3.421(5) 101_454 n
Ca3 O4 2.504(6) 4_555 n
Ca3 O4 2.462(6) 101_454 n
Ca3 O5 2.376(7) 1_555 n
Ca3 O5 2.552(7) 104_455 n
Ca3 O7 2.2946(27) 2_566 n
Ca3 O9 2.394(7) 4_555 n
Ca3 O9 2.681(10) 101_454 n
Ca3 O9 2.988(10) 101_554 n
Ca3 Nd2 3.6630(23) 1_555 n
Ca3 Ca2 3.6630(23) 1_555 n
Ca3 Nd3 3.8096(34) 104_454 n
Ca3 Nd3 4.073(4) 104_455 n
Ca3 Nd3 3.8096(34) 104_554 n
Ca3 Nd3 4.073(4) 104_555 n
Ca3 Ca3 3.8096(34) 104_454 n
Ca3 Ca3 4.073(4) 104_455 n
Ca3 Ca3 3.8096(34) 104_554 n
Ca3 Ca3 4.073(4) 104_555 n

loop_
_pd_block_diffractogram_id
2006-11-16T12:21|I2MB_T_H_01|me|id31
2006-11-16T12:21|I2MB_T_H_04|me|GEM
2006-11-16T12:21|I2MB_T_H_05|me|GEM
2006-11-16T12:21|I2MB_T_H_06|me|GEM
2006-11-16T12:21|I2MB_T_H_07|me|GEM
